data_7000275
loop_
_publ_author_name
'Cadenbach, Thomas'
'Bollermann, Timo'
'Gemel, Christian'
'Fischer, Roland A.'

_publ_section_title
;
 Synthesis and structure of electron rich ruthenium polyhydride
 complexes and clusters containing AlCp* and GaCp*
;
_journal_issue 2
_journal_name_full 'Dalton Transactions'
_journal_page_first 322
_journal_page_last 329
_journal_paper_doi 10.1039/b807917j
_journal_year 2009
_chemical_formula_sum 'C80 H128 Al4 Ru4'
_chemical_formula_weight 1602.02
_chemical_name_systematic
;
?
;
_space_group_IT_number 2
_symmetry_cell_setting triclinic
_symmetry_space_group_name_Hall '-P 1'
_symmetry_space_group_name_H-M 'P -1'
_atom_sites_solution_hydrogens geom
_atom_sites_solution_primary direct
_atom_sites_solution_secondary difmap
_audit_creation_method SHELXL-97
_cell_angle_alpha 86.070(4)
_cell_angle_beta 78.525(5)
_cell_angle_gamma 85.984(5)
_cell_formula_units_Z 2
_cell_length_a 11.1012(7)
_cell_length_b 16.2246(9)
_cell_length_c 22.2073(12)
_cell_measurement_reflns_used 200
_cell_measurement_temperature 113(2)
_cell_measurement_theta_max 25
_cell_measurement_theta_min 0
_cell_volume 3904.1(4)
_computing_cell_refinement
;
CrysAlis RED, Oxford Diffraction Ltd.,
Version 1.170.32 (release 06.06.2003 CrysAlis170 VC++)
(compiled Jun 6 2003,13:53:32)
;
_computing_data_collection
;
CrysAlis CCD, Oxford Diffraction Ltd.,
Version 1.170.32 (release 06.06.2003 CrysAlis170 VC++)
(compiled Jun 6 2003,13:53:32)
;
_computing_data_reduction
;
CrysAlis RED, Oxford Diffraction Ltd.,
Version 1.170.32 (release 06.06.2003 CrysAlis170 VC++)
(compiled Jun 6 2003,13:53:32)
;
_computing_structure_refinement 'SHELXL-97 (Sheldrick, 1997)'
_computing_structure_solution 'SHELXS-97 (Sheldrick, 1990)'
_diffrn_ambient_temperature 113(2)
_diffrn_detector_area_resol_mean 'not measured'
_diffrn_measured_fraction_theta_full 0.995
_diffrn_measured_fraction_theta_max 0.995
_diffrn_measurement_device_type 'multiwire proportional'
_diffrn_measurement_method 'phi and omega scans'
_diffrn_radiation_monochromator graphite
_diffrn_radiation_source 'fine-focus sealed tube'
_diffrn_radiation_type MoK\a
_diffrn_radiation_wavelength 0.71073
_diffrn_reflns_av_R_equivalents 0.0971
_diffrn_reflns_av_sigmaI/netI 0.1255
_diffrn_reflns_limit_h_max 13
_diffrn_reflns_limit_h_min -13
_diffrn_reflns_limit_k_max 19
_diffrn_reflns_limit_k_min -19
_diffrn_reflns_limit_l_max 26
_diffrn_reflns_limit_l_min -26
_diffrn_reflns_number 63685
_diffrn_reflns_theta_full 25.06
_diffrn_reflns_theta_max 25.06
_diffrn_reflns_theta_min 2.59
_diffrn_standards_decay_% 'not measured'
_diffrn_standards_interval_count 'not measured'
_diffrn_standards_interval_time 'not measured'
_diffrn_standards_number 'not measured'
_exptl_absorpt_coefficient_mu 0.844
_exptl_absorpt_correction_T_max 0.878
_exptl_absorpt_correction_T_min 0.812
_exptl_absorpt_correction_type empirical
_exptl_absorpt_process_details sadabs
_exptl_crystal_colour red
_exptl_crystal_density_diffrn 1.363
_exptl_crystal_density_meas ?
_exptl_crystal_density_method .
_exptl_crystal_description prism
_exptl_crystal_F_000 1672
_exptl_crystal_size_max 0.25
_exptl_crystal_size_mid 0.2
_exptl_crystal_size_min 0.15
_refine_diff_density_max 1.357
_refine_diff_density_min -0.606
_refine_diff_density_rms 0.136
_refine_ls_extinction_method none
_refine_ls_goodness_of_fit_ref 0.895
_refine_ls_hydrogen_treatment constr
_refine_ls_matrix_type full
_refine_ls_number_parameters 513
_refine_ls_number_reflns 13767
_refine_ls_number_restraints 30
_refine_ls_restrained_S_all 0.894
_refine_ls_R_factor_all 0.1590
_refine_ls_R_factor_gt 0.0759
_refine_ls_shift/su_max 4.681
_refine_ls_shift/su_mean 0.017
_refine_ls_structure_factor_coef Fsqd
_refine_ls_weighting_details 'calc w=1/[\s^2^(Fo^2^)+(0.1228P)^2^+0.0000P] where P=(Fo^2^+2Fc^2^)/3'
_refine_ls_weighting_scheme calc
_refine_ls_wR_factor_gt 0.1893
_refine_ls_wR_factor_ref 0.2242
_reflns_number_gt 6163
_reflns_number_total 13767
_reflns_threshold_expression >2sigma(I)
_cod_data_source_file b807917j.txt
_cod_data_source_block 3
_cod_depositor_comments
;
The following automatic conversions were performed:
'_symmetry_cell_setting' value 'TRICLINIC' changed to 'triclinic'
according to '/home/saulius/struct/CIF-dictionaries/cif_core.dic'
dictionary named 'cif_core.dic' version 2.4.1 from 2010-06-29.

Automatic conversion script
Id: cif_fix_enum 1527 2010-12-29 10:47:43Z saulius 
;
_cod_original_sg_symbol_H-M P-1
_cod_database_code 7000275

loop_
_symmetry_equiv_pos_as_xyz
'x, y, z'
'-x, -y, -z'

loop_
_atom_site_label
_atom_site_type_symbol
_atom_site_fract_x
_atom_site_fract_y
_atom_site_fract_z
_atom_site_U_iso_or_equiv
_atom_site_adp_type
_atom_site_occupancy
_atom_site_symmetry_multiplicity
_atom_site_calc_flag
_atom_site_refinement_flags
_atom_site_disorder_assembly
_atom_site_disorder_group
Ru1 Ru 0.6760(2) 0.68536(15) 0.13661(11) 0.0323(6) Uani 0.632(5) 1 d P A 1
Al11 Al 0.6926(13) 0.6665(9) 0.1393(7) 0.019(3) Uani 0.368(5) 1 d PU A 2
Ru2 Ru 0.9362(3) 0.7594(3) 0.11474(18) 0.0319(6) Uani 0.635(6) 1 d P A 1
Al21 Al 0.923(3) 0.7438(18) 0.1099(16) 0.065(12) Uani 0.365(6) 1 d P A 2
Al1 Al 0.8009(8) 0.7418(7) 0.0457(4) 0.024(2) Uani 0.546(5) 1 d PU A 1
Ru11 Ru 0.7797(3) 0.7433(2) 0.03483(16) 0.0442(9) Uani 0.454(5) 1 d P A 2
Al2 Al 0.7371(9) 0.8083(6) 0.1584(4) 0.0154(17) Uani 0.537(5) 1 d PU A 1
Ru21 Ru 0.7354(3) 0.8240(2) 0.16931(17) 0.0482(10) Uani 0.463(5) 1 d P A 2
Ru3 Ru 0.2369(4) 0.2562(3) 0.4608(3) 0.0398(9) Uani 0.615(6) 1 d P B 1
Al31 Al 0.241(3) 0.250(2) 0.4502(17) 0.065(11) Uani 0.385(6) 1 d P B 2
Ru4 Ru 0.2859(4) 0.1794(2) 0.3299(2) 0.0492(12) Uani 0.613(5) 1 d P B 1
Al41 Al 0.2788(19) 0.1906(13) 0.3353(9) 0.017(3) Uani 0.387(5) 1 d PU B 2
Al3 Al 0.329(2) 0.3323(17) 0.3591(14) 0.093(13) Uani 0.477(7) 1 d P B 1
Ru31 Ru 0.3524(6) 0.3206(3) 0.3613(2) 0.0412(7) Uani 0.523(7) 1 d P B 2
Al4 Al 0.0898(13) 0.2598(8) 0.3769(6) 0.037(3) Uani 0.505(5) 1 d PU B 1
Ru41 Ru 0.0927(3) 0.2427(2) 0.38906(18) 0.0380(8) Uani 0.495(5) 1 d P B 2
C11 C 0.8592(13) 0.7607(10) -0.0545(7) 0.033(4) Uiso 0.551(8) 1 d P A 1
C12 C 0.7875(19) 0.7007(11) -0.0548(8) 0.051(5) Uiso 0.551(8) 1 d P A 1
C13 C 0.6535(13) 0.7341(13) -0.0415(7) 0.038(4) Uiso 0.551(8) 1 d P A 1
C14 C 0.6601(13) 0.8158(9) -0.0259(6) 0.034(4) Uiso 0.551(8) 1 d P A 1
C15 C 0.7826(13) 0.8358(9) -0.0350(6) 0.032(4) Uiso 0.551(8) 1 d P A 1
C16 C 0.9956(16) 0.7535(12) -0.0872(9) 0.066(5) Uiso 0.551(8) 1 d P A 1
H16A H 1.0016 0.7658 -0.1315 0.099 Uiso 0.551(8) 1 calc PR A 1
H16B H 1.0298 0.6972 -0.0800 0.099 Uiso 0.551(8) 1 calc PR A 1
H16C H 1.0419 0.7930 -0.0708 0.099 Uiso 0.551(8) 1 calc PR A 1
C17 C 0.8106(18) 0.6141(11) -0.0830(8) 0.065(5) Uiso 0.551(8) 1 d P A 1
H17A H 0.8022 0.6198 -0.1262 0.098 Uiso 0.551(8) 1 calc PR A 1
H17B H 0.7504 0.5764 -0.0601 0.098 Uiso 0.551(8) 1 calc PR A 1
H17C H 0.8939 0.5918 -0.0804 0.098 Uiso 0.551(8) 1 calc PR A 1
C18 C 0.5335(17) 0.6929(12) -0.0409(9) 0.068(6) Uiso 0.551(8) 1 d P A 1
H18A H 0.4636 0.7329 -0.0299 0.102 Uiso 0.551(8) 1 calc PR A 1
H18B H 0.5258 0.6456 -0.0107 0.102 Uiso 0.551(8) 1 calc PR A 1
H18C H 0.5341 0.6736 -0.0819 0.102 Uiso 0.551(8) 1 calc PR A 1
C19 C 0.5480(14) 0.8730(10) -0.0081(7) 0.052(5) Uiso 0.551(8) 1 d P A 1
H19A H 0.5154 0.8919 -0.0448 0.077 Uiso 0.551(8) 1 calc PR A 1
H19B H 0.5705 0.9208 0.0112 0.077 Uiso 0.551(8) 1 calc PR A 1
H19C H 0.4852 0.8435 0.0212 0.077 Uiso 0.551(8) 1 calc PR A 1
C20 C 0.8354(16) 0.9184(10) -0.0377(8) 0.060(5) Uiso 0.551(8) 1 d P A 1
H20A H 0.8173 0.9516 -0.0737 0.090 Uiso 0.551(8) 1 calc PR A 1
H20B H 0.9248 0.9110 -0.0408 0.090 Uiso 0.551(8) 1 calc PR A 1
H20C H 0.7988 0.9468 -0.0002 0.090 Uiso 0.551(8) 1 calc PR A 1
C111 C 0.8627(7) 0.7367(5) -0.0728(4) 0.077(8) Uiso 0.551(8) 1 d PG A 2
C121 C 0.7469(8) 0.7019(5) -0.0637(4) 0.015(4) Uiso 0.449(8) 1 d PG A 2
C131 C 0.6554(7) 0.7642(5) -0.0431(3) 0.056(8) Uiso 0.449(8) 1 d PG A 2
C141 C 0.7148(7) 0.8374(4) -0.0396(3) 0.036(5) Uiso 0.449(8) 1 d PG A 2
C151 C 0.8428(7) 0.8204(5) -0.0580(3) 0.034(5) Uiso 0.449(8) 1 d PG A 2
C161 C 0.9853(9) 0.6924(7) -0.0946(5) 0.080(8) Uiso 0.449(8) 1 d PG A 2
H16D H 1.0041 0.6947 -0.1397 0.119 Uiso 0.449(8) 1 calc PR A 2
H16E H 0.9828 0.6345 -0.0788 0.119 Uiso 0.449(8) 1 calc PR A 2
H16F H 1.0492 0.7191 -0.0795 0.119 Uiso 0.449(8) 1 calc PR A 2
C171 C 0.7248(11) 0.6142(6) -0.0739(4) 0.083(8) Uiso 0.449(8) 1 d PG A 2
H17D H 0.7153 0.6102 -0.1165 0.124 Uiso 0.449(8) 1 calc PR A 2
H17E H 0.6498 0.5973 -0.0458 0.124 Uiso 0.449(8) 1 calc PR A 2
H17F H 0.7950 0.5779 -0.0661 0.124 Uiso 0.449(8) 1 calc PR A 2
C181 C 0.5192(8) 0.7543(7) -0.0277(4) 0.076(8) Uiso 0.449(8) 1 d PG A 2
H18D H 0.4851 0.7633 -0.0652 0.113 Uiso 0.449(8) 1 calc PR A 2
H18E H 0.4802 0.7948 0.0020 0.113 Uiso 0.449(8) 1 calc PR A 2
H18F H 0.5033 0.6982 -0.0098 0.113 Uiso 0.449(8) 1 calc PR A 2
C191 C 0.6526(9) 0.9190(5) -0.0198(3) 0.068(7) Uiso 0.449(8) 1 d PG A 2
H19D H 0.6309 0.9511 -0.0555 0.102 Uiso 0.449(8) 1 calc PR A 2
H19E H 0.7086 0.9497 -0.0020 0.102 Uiso 0.449(8) 1 calc PR A 2
H19F H 0.5777 0.9094 0.0110 0.102 Uiso 0.449(8) 1 calc PR A 2
C201 C 0.9407(9) 0.8807(6) -0.0611(4) 0.108(11) Uiso 0.449(8) 1 d PG A 2
H20D H 0.9596 0.9070 -0.1027 0.162 Uiso 0.449(8) 1 calc PR A 2
H20E H 1.0152 0.8514 -0.0513 0.162 Uiso 0.449(8) 1 calc PR A 2
H20F H 0.9112 0.9232 -0.0314 0.162 Uiso 0.449(8) 1 calc PR A 2
C21 C 0.7035(7) 0.9580(5) 0.1648(3) 0.030(4) Uiso 0.436(10) 1 d PR A 1
C22 C 0.7582(7) 0.9228(6) 0.2155(4) 0.034(5) Uiso 0.436(10) 1 d PR A 1
C23 C 0.6702(8) 0.8725(6) 0.2515(4) 0.024(4) Uiso 0.436(10) 1 d PR A 1
C24 C 0.5659(8) 0.8797(6) 0.2254(4) 0.024(5) Uiso 0.436(10) 1 d PR A 1
C25 C 0.5841(6) 0.9265(5) 0.1732(3) 0.034(5) Uiso 0.436(10) 1 d PR A 1
C26 C 0.7686(10) 1.0198(5) 0.1194(4) 0.079(8) Uiso 0.436(10) 1 d PR A 1
H26A H 0.7364 1.0757 0.1305 0.118 Uiso 0.436(10) 1 d PR A 1
H26B H 0.7553 1.0102 0.0782 0.118 Uiso 0.436(10) 1 d PR A 1
H26C H 0.8570 1.0142 0.1197 0.118 Uiso 0.436(10) 1 d PR A 1
C27 C 0.8720(19) 0.9450(14) 0.2308(10) 0.059(7) Uiso 0.436(10) 1 d P A 1
H27A H 0.8566 0.9949 0.2543 0.089 Uiso 0.436(10) 1 calc PR A 1
H27B H 0.9323 0.9558 0.1928 0.089 Uiso 0.436(10) 1 calc PR A 1
H27C H 0.9042 0.8994 0.2555 0.089 Uiso 0.436(10) 1 calc PR A 1
C28 C 0.683(2) 0.8340(13) 0.3138(10) 0.057(6) Uiso 0.436(10) 1 d P A 1
H28A H 0.6457 0.8722 0.3456 0.085 Uiso 0.436(10) 1 calc PR A 1
H28B H 0.7699 0.8224 0.3150 0.085 Uiso 0.436(10) 1 calc PR A 1
H28C H 0.6400 0.7822 0.3213 0.085 Uiso 0.436(10) 1 calc PR A 1
C29 C 0.4332(17) 0.8526(12) 0.2540(9) 0.041(5) Uiso 0.436(10) 1 d P A 1
H29A H 0.3878 0.8964 0.2791 0.061 Uiso 0.436(10) 1 calc PR A 1
H29B H 0.4385 0.8016 0.2800 0.061 Uiso 0.436(10) 1 calc PR A 1
H29C H 0.3900 0.8427 0.2210 0.061 Uiso 0.436(10) 1 calc PR A 1
C30 C 0.4885(19) 0.9557(13) 0.1343(10) 0.053(6) Uiso 0.436(10) 1 d P A 1
H30A H 0.4387 1.0032 0.1528 0.079 Uiso 0.436(10) 1 calc PR A 1
H30B H 0.4350 0.9107 0.1328 0.079 Uiso 0.436(10) 1 calc PR A 1
H30C H 0.5304 0.9720 0.0925 0.079 Uiso 0.436(10) 1 calc PR A 1
C211 C 0.7507(6) 0.9221(4) 0.2467(3) 0.040(4) Uiso 0.564(10) 1 d PG A 2
C221 C 0.6379(6) 0.8840(4) 0.2650(3) 0.037(4) Uiso 0.564(10) 1 d PG A 2
C231 C 0.5684(6) 0.9025(4) 0.2186(3) 0.045(5) Uiso 0.564(10) 1 d PG A 2
C241 C 0.8747(9) 1.0088(7) 0.1722(5) 0.117(9) Uiso 0.564(10) 1 d PG A 2
H24A H 0.8604 1.0661 0.1845 0.176 Uiso 0.564(10) 1 calc PR A 2
H24B H 0.9057 1.0086 0.1276 0.176 Uiso 0.564(10) 1 calc PR A 2
H24C H 0.9354 0.9798 0.1938 0.176 Uiso 0.564(10) 1 calc PR A 2
C251 C 0.6383(6) 0.9520(5) 0.1716(3) 0.040(4) Uiso 0.564(10) 1 d PG A 2
C261 C 0.7509(6) 0.9641(4) 0.1889(3) 0.029(3) Uiso 0.564(10) 1 d PG A 2
C271 C 0.8525(9) 0.9185(6) 0.2822(5) 0.054(5) Uiso 0.564(10) 1 d PG A 2
H27D H 0.8384 0.9635 0.3105 0.081 Uiso 0.564(10) 1 calc PR A 2
H27E H 0.9314 0.9245 0.2537 0.081 Uiso 0.564(10) 1 calc PR A 2
H27F H 0.8544 0.8652 0.3058 0.081 Uiso 0.564(10) 1 calc PR A 2
C281 C 0.5988(10) 0.8328(7) 0.3235(4) 0.061(5) Uiso 0.564(10) 1 d PG A 2
H28D H 0.5618 0.8691 0.3566 0.092 Uiso 0.564(10) 1 calc PR A 2
H28E H 0.6707 0.8014 0.3345 0.092 Uiso 0.564(10) 1 calc PR A 2
H28F H 0.5383 0.7943 0.3177 0.092 Uiso 0.564(10) 1 calc PR A 2
C291 C 0.4424(9) 0.8744(7) 0.2192(5) 0.058(5) Uiso 0.564(10) 1 d PG A 2
H29D H 0.3804 0.9127 0.2420 0.087 Uiso 0.564(10) 1 calc PR A 2
H29E H 0.4347 0.8187 0.2392 0.087 Uiso 0.564(10) 1 calc PR A 2
H29F H 0.4297 0.8734 0.1769 0.087 Uiso 0.564(10) 1 calc PR A 2
C301 C 0.5995(10) 0.9858(7) 0.1135(5) 0.080(6) Uiso 0.564(10) 1 d PG A 2
H30D H 0.5585 1.0409 0.1199 0.120 Uiso 0.564(10) 1 calc PR A 2
H30E H 0.5425 0.9489 0.1022 0.120 Uiso 0.564(10) 1 calc PR A 2
H30F H 0.6722 0.9898 0.0804 0.120 Uiso 0.564(10) 1 calc PR A 2
C61 C 0.3504(7) 0.4585(5) 0.3150(4) 0.090(12) Uiso 0.553(15) 1 d PG B 1
C62 C 0.4036(8) 0.4547(5) 0.3673(4) 0.055(6) Uiso 0.553(15) 1 d PG B 1
C63 C 0.5139(8) 0.4061(5) 0.3549(4) 0.055(5) Uiso 0.553(15) 1 d PG B 1
C64 C 0.5289(7) 0.3799(5) 0.2950(4) 0.062(5) Uiso 0.553(15) 1 d PG B 1
C65 C 0.4278(7) 0.4123(5) 0.2704(4) 0.063(6) Uiso 0.553(15) 1 d PG B 1
C66 C 0.2323(10) 0.5037(8) 0.3081(5) 0.049(5) Uiso 0.553(15) 1 d PG B 1
H66A H 0.2487 0.5593 0.2894 0.074 Uiso 0.553(15) 1 calc PR B 1
H66B H 0.1787 0.5081 0.3487 0.074 Uiso 0.553(15) 1 calc PR B 1
H66C H 0.1916 0.4736 0.2818 0.074 Uiso 0.553(15) 1 calc PR B 1
C67 C 0.3519(12) 0.4952(8) 0.4257(5) 0.076(6) Uiso 0.553(15) 1 d PG B 1
H67A H 0.3885 0.5486 0.4251 0.113 Uiso 0.553(15) 1 calc PR B 1
H67B H 0.3709 0.4596 0.4605 0.113 Uiso 0.553(15) 1 calc PR B 1
H67C H 0.2625 0.5040 0.4300 0.113 Uiso 0.553(15) 1 calc PR B 1
C68 C 0.6001(11) 0.3859(8) 0.3979(6) 0.064(6) Uiso 0.553(15) 1 d PG B 1
H68A H 0.6664 0.4244 0.3891 0.096 Uiso 0.553(15) 1 calc PR B 1
H68B H 0.6352 0.3291 0.3926 0.096 Uiso 0.553(15) 1 calc PR B 1
H68C H 0.5554 0.3909 0.4404 0.096 Uiso 0.553(15) 1 calc PR B 1
C69 C 0.6337(10) 0.3269(7) 0.2632(7) 0.080(7) Uiso 0.553(15) 1 d PG B 1
H69A H 0.6994 0.3619 0.2420 0.119 Uiso 0.553(15) 1 calc PR B 1
H69B H 0.6059 0.2950 0.2332 0.119 Uiso 0.553(15) 1 calc PR B 1
H69C H 0.6651 0.2889 0.2935 0.119 Uiso 0.553(15) 1 calc PR B 1
C70 C 0.4065(11) 0.3997(8) 0.2077(5) 0.054(5) Uiso 0.553(15) 1 d PG B 1
H70A H 0.4526 0.4392 0.1780 0.082 Uiso 0.553(15) 1 calc PR B 1
H70B H 0.3184 0.4086 0.2073 0.082 Uiso 0.553(15) 1 calc PR B 1
H70C H 0.4343 0.3431 0.1966 0.082 Uiso 0.553(15) 1 calc PR B 1
C611 C 0.3441(6) 0.4505(5) 0.3175(3) 0.014(6) Uiso 0.447(15) 1 d PG B 2
C621 C 0.3780(7) 0.4653(5) 0.3739(3) 0.027(5) Uiso 0.447(15) 1 d PG B 2
C631 C 0.4933(6) 0.4224(5) 0.3755(4) 0.033(5) Uiso 0.447(15) 1 d PG B 2
C641 C 0.5307(6) 0.3811(4) 0.3199(4) 0.030(4) Uiso 0.447(15) 1 d PG B 2
C651 C 0.4385(6) 0.3985(5) 0.2841(3) 0.036(5) Uiso 0.447(15) 1 d PG B 2
C661 C 0.2282(7) 0.4842(6) 0.2966(4) 0.119(14) Uiso 0.447(15) 1 d PG B 2
H66D H 0.2399 0.5403 0.2781 0.178 Uiso 0.447(15) 1 calc PR B 2
H66E H 0.1596 0.4855 0.3320 0.178 Uiso 0.447(15) 1 calc PR B 2
H66F H 0.2097 0.4486 0.2661 0.178 Uiso 0.447(15) 1 calc PR B 2
C671 C 0.3043(8) 0.5175(5) 0.4236(4) 0.043(5) Uiso 0.447(15) 1 d PG B 2
H67D H 0.3323 0.5739 0.4177 0.064 Uiso 0.447(15) 1 calc PR B 2
H67E H 0.3159 0.4937 0.4640 0.064 Uiso 0.447(15) 1 calc PR B 2
H67F H 0.2169 0.5186 0.4215 0.064 Uiso 0.447(15) 1 calc PR B 2
C681 C 0.5637(7) 0.4210(6) 0.4270(4) 0.047(6) Uiso 0.447(15) 1 d PG B 2
H68D H 0.6141 0.4692 0.4216 0.070 Uiso 0.447(15) 1 calc PR B 2
H68E H 0.6171 0.3702 0.4266 0.070 Uiso 0.447(15) 1 calc PR B 2
H68F H 0.5057 0.4227 0.4665 0.070 Uiso 0.447(15) 1 calc PR B 2
C691 C 0.6479(6) 0.3281(4) 0.3021(5) 0.063(7) Uiso 0.447(15) 1 d PG B 2
H69D H 0.7155 0.3634 0.2842 0.095 Uiso 0.447(15) 1 calc PR B 2
H69E H 0.6371 0.2894 0.2718 0.095 Uiso 0.447(15) 1 calc PR B 2
H69F H 0.6672 0.2969 0.3387 0.095 Uiso 0.447(15) 1 calc PR B 2
C701 C 0.4405(8) 0.3671(6) 0.2215(4) 0.080(8) Uiso 0.447(15) 1 d PG B 2
H70D H 0.4805 0.4065 0.1896 0.121 Uiso 0.447(15) 1 calc PR B 2
H70E H 0.3560 0.3612 0.2164 0.121 Uiso 0.447(15) 1 calc PR B 2
H70F H 0.4864 0.3133 0.2179 0.121 Uiso 0.447(15) 1 calc PR B 2
C1 C 1.1205(5) 0.6961(4) 0.0740(3) 0.046(4) Uiso 0.681(10) 1 d PR A 1
C2 C 1.0769(5) 0.6598(3) 0.1364(3) 0.038(4) Uiso 0.681(10) 1 d PR A 1
C3 C 1.0710(5) 0.7258(4) 0.1789(2) 0.037(3) Uiso 0.681(10) 1 d PR A 1
C4 C 1.1048(6) 0.7988(4) 0.1429(3) 0.038(3) Uiso 0.681(10) 1 d PR A 1
C5 C 1.1306(6) 0.7790(4) 0.0807(3) 0.037(3) Uiso 0.681(10) 1 d PR A 1
C6 C 1.1548(7) 0.6370(5) 0.0236(3) 0.047(4) Uiso 0.681(10) 1 d PR A 1
H6AA H 1.2430 0.6211 0.0179 0.070 Uiso 0.681(10) 1 d PR A 1
H6AB H 1.1364 0.6637 -0.0148 0.070 Uiso 0.681(10) 1 d PR A 1
H6AC H 1.1075 0.5876 0.0347 0.070 Uiso 0.681(10) 1 d PR A 1
C7 C 1.0610(11) 0.5738(7) 0.1634(6) 0.039(3) Uiso 0.681(10) 1 d P A 1
H7AA H 1.1419 0.5466 0.1654 0.058 Uiso 0.681(10) 1 calc PR A 1
H7AB H 1.0201 0.5429 0.1376 0.058 Uiso 0.681(10) 1 calc PR A 1
H7AC H 1.0107 0.5753 0.2050 0.058 Uiso 0.681(10) 1 calc PR A 1
C8 C 1.0546(12) 0.7214(9) 0.2470(6) 0.049(4) Uiso 0.681(10) 1 d P A 1
H8AA H 1.1337 0.7056 0.2589 0.074 Uiso 0.681(10) 1 calc PR A 1
H8AB H 0.9951 0.6802 0.2645 0.074 Uiso 0.681(10) 1 calc PR A 1
H8AC H 1.0241 0.7757 0.2625 0.074 Uiso 0.681(10) 1 calc PR A 1
C9 C 1.1389(13) 0.8843(8) 0.1619(7) 0.059(4) Uiso 0.681(10) 1 d P A 1
H9AA H 1.2214 0.8787 0.1717 0.089 Uiso 0.681(10) 1 calc PR A 1
H9AB H 1.0790 0.9017 0.1981 0.089 Uiso 0.681(10) 1 calc PR A 1
H9AC H 1.1376 0.9257 0.1278 0.089 Uiso 0.681(10) 1 calc PR A 1
C10 C 1.1912(14) 0.8351(10) 0.0235(7) 0.072(5) Uiso 0.681(10) 1 d P A 1
H10A H 1.2809 0.8307 0.0195 0.108 Uiso 0.681(10) 1 calc PR A 1
H10B H 1.1610 0.8927 0.0293 0.108 Uiso 0.681(10) 1 calc PR A 1
H10C H 1.1693 0.8167 -0.0138 0.108 Uiso 0.681(10) 1 calc PR A 1
C112 C 1.1466(9) 0.7562(6) 0.0668(4) 0.033(7) Uiso 0.319(10) 1 d PG A 2
C212 C 1.1101(9) 0.6755(6) 0.0853(4) 0.015(5) Uiso 0.319(10) 1 d PG A 2
C312 C 1.0764(8) 0.6702(5) 0.1500(4) 0.014(6) Uiso 0.319(10) 1 d PG A 2
C412 C 1.0919(9) 0.7477(6) 0.1715(4) 0.021(6) Uiso 0.319(10) 1 d PG A 2
C512 C 1.1353(9) 0.8009(6) 0.1200(5) 0.014(5) Uiso 0.319(10) 1 d PG A 2
C612 C 1.1897(12) 0.7889(8) 0.0020(5) 0.063(9) Uiso 0.319(10) 1 d PG A 2
H6BA H 1.2093 0.8468 0.0019 0.094 Uiso 0.319(10) 1 calc PR A 2
H6BB H 1.1246 0.7850 -0.0216 0.094 Uiso 0.319(10) 1 calc PR A 2
H6BC H 1.2634 0.7561 -0.0169 0.094 Uiso 0.319(10) 1 calc PR A 2
C712 C 1.1077(11) 0.6072(6) 0.0436(4) 0.100(14) Uiso 0.319(10) 1 d PG A 2
H7BA H 1.1903 0.5801 0.0330 0.151 Uiso 0.319(10) 1 calc PR A 2
H7BB H 1.0816 0.6302 0.0060 0.151 Uiso 0.319(10) 1 calc PR A 2
H7BC H 1.0498 0.5667 0.0645 0.151 Uiso 0.319(10) 1 calc PR A 2
C812 C 1.0318(8) 0.5954(5) 0.1891(4) 0.15(2) Uiso 0.319(10) 1 d PG A 2
H8BA H 1.1014 0.5648 0.2030 0.226 Uiso 0.319(10) 1 calc PR A 2
H8BB H 0.9941 0.5599 0.1649 0.226 Uiso 0.319(10) 1 calc PR A 2
H8BC H 0.9706 0.6127 0.2249 0.226 Uiso 0.319(10) 1 calc PR A 2
C912 C 1.0668(13) 0.7698(8) 0.2373(4) 0.083(12) Uiso 0.319(10) 1 d PG A 2
H9BA H 1.0374 0.7216 0.2638 0.125 Uiso 0.319(10) 1 calc PR A 2
H9BB H 1.0038 0.8155 0.2433 0.125 Uiso 0.319(10) 1 calc PR A 2
H9BC H 1.1427 0.7866 0.2479 0.125 Uiso 0.319(10) 1 calc PR A 2
C102 C 1.1644(10) 0.8893(7) 0.1217(5) 0.048(8) Uiso 0.319(10) 1 d PG A 2
H10D H 1.1929 0.9121 0.0796 0.071 Uiso 0.319(10) 1 calc PR A 2
H10E H 1.2291 0.8925 0.1456 0.071 Uiso 0.319(10) 1 calc PR A 2
H10F H 1.0902 0.9213 0.1409 0.071 Uiso 0.319(10) 1 calc PR A 2
C41 C 0.2562(7) 0.0525(5) 0.3004(4) 0.036(8) Uiso 0.515(9) 1 d PR B 1
C42 C 0.3707(8) 0.0519(5) 0.3281(4) 0.051(5) Uiso 0.515(9) 1 d PR B 1
C43 C 0.4551(7) 0.1001(5) 0.2892(4) 0.039(4) Uiso 0.515(9) 1 d PR B 1
C44 C 0.4073(7) 0.1312(5) 0.2381(3) 0.054(5) Uiso 0.515(9) 1 d PR B 1
C45 C 0.2901(8) 0.1025(5) 0.2466(4) 0.040(5) Uiso 0.515(9) 1 d PR B 1
C46 C 0.1525(8) -0.0012(6) 0.3167(5) 0.064(6) Uiso 0.515(9) 1 d PR B 1
H46A H 0.1707 -0.0508 0.2930 0.095 Uiso 0.515(9) 1 d PR B 1
H46B H 0.0781 0.0287 0.3072 0.095 Uiso 0.515(9) 1 d PR B 1
H46C H 0.1395 -0.0173 0.3608 0.095 Uiso 0.515(9) 1 d PR B 1
C47 C 0.390(2) -0.0071(14) 0.3818(10) 0.084(7) Uiso 0.515(9) 1 d P B 1
H47A H 0.4270 -0.0601 0.3663 0.126 Uiso 0.515(9) 1 calc PR B 1
H47B H 0.3105 -0.0160 0.4091 0.126 Uiso 0.515(9) 1 calc PR B 1
H47C H 0.4449 0.0167 0.4047 0.126 Uiso 0.515(9) 1 calc PR B 1
C48 C 0.593(2) 0.0996(14) 0.2967(11) 0.086(7) Uiso 0.515(9) 1 d P B 1
H48A H 0.6427 0.0583 0.2707 0.129 Uiso 0.515(9) 1 calc PR B 1
H48B H 0.5982 0.0858 0.3398 0.129 Uiso 0.515(9) 1 calc PR B 1
H48C H 0.6245 0.1545 0.2843 0.129 Uiso 0.515(9) 1 calc PR B 1
C49 C 0.483(2) 0.1720(13) 0.1828(10) 0.081(7) Uiso 0.515(9) 1 d P B 1
H49A H 0.5167 0.1304 0.1530 0.121 Uiso 0.515(9) 1 calc PR B 1
H49B H 0.5507 0.1984 0.1948 0.121 Uiso 0.515(9) 1 calc PR B 1
H49C H 0.4316 0.2139 0.1642 0.121 Uiso 0.515(9) 1 calc PR B 1
C50 C 0.2185(19) 0.1145(12) 0.1940(9) 0.066(6) Uiso 0.515(9) 1 d P B 1
H50A H 0.2431 0.0697 0.1659 0.100 Uiso 0.515(9) 1 calc PR B 1
H50B H 0.2366 0.1677 0.1716 0.100 Uiso 0.515(9) 1 calc PR B 1
H50C H 0.1301 0.1137 0.2110 0.100 Uiso 0.515(9) 1 calc PR B 1
C413 C 0.2553(6) 0.0525(4) 0.2920(3) 0.049(10) Uiso 0.485(9) 1 d PG B 2
C423 C 0.3228(6) 0.0322(4) 0.3390(3) 0.030(4) Uiso 0.485(9) 1 d PG B 2
C433 C 0.4346(6) 0.0721(4) 0.3232(3) 0.032(4) Uiso 0.485(9) 1 d PG B 2
C443 C 0.4361(5) 0.1171(3) 0.2665(3) 0.040(4) Uiso 0.485(9) 1 d PG B 2
C453 C 0.3253(6) 0.1050(4) 0.2472(3) 0.051(6) Uiso 0.485(9) 1 d PG B 2
C463 C 0.1310(7) 0.0234(5) 0.2901(4) 0.050(5) Uiso 0.485(9) 1 d PG B 2
H46D H 0.1402 -0.0325 0.2750 0.076 Uiso 0.485(9) 1 calc PR B 2
H46E H 0.0915 0.0610 0.2624 0.076 Uiso 0.485(9) 1 calc PR B 2
H46F H 0.0799 0.0227 0.3315 0.076 Uiso 0.485(9) 1 calc PR B 2
C473 C 0.2829(7) -0.0223(5) 0.3958(3) 0.048(5) Uiso 0.485(9) 1 d PG B 2
H47D H 0.3130 -0.0795 0.3879 0.073 Uiso 0.485(9) 1 calc PR B 2
H47E H 0.1928 -0.0194 0.4069 0.073 Uiso 0.485(9) 1 calc PR B 2
H47F H 0.3167 -0.0035 0.4297 0.073 Uiso 0.485(9) 1 calc PR B 2
C483 C 0.5342(6) 0.0675(4) 0.3602(4) 0.060(6) Uiso 0.485(9) 1 d PG B 2
H48D H 0.5862 0.0166 0.3520 0.090 Uiso 0.485(9) 1 calc PR B 2
H48E H 0.4971 0.0674 0.4041 0.090 Uiso 0.485(9) 1 calc PR B 2
H48F H 0.5845 0.1155 0.3488 0.090 Uiso 0.485(9) 1 calc PR B 2
C493 C 0.5377(5) 0.1687(3) 0.2326(3) 0.068(6) Uiso 0.485(9) 1 d PG B 2
H49D H 0.6014 0.1331 0.2082 0.102 Uiso 0.485(9) 1 calc PR B 2
H49E H 0.5735 0.1963 0.2622 0.102 Uiso 0.485(9) 1 calc PR B 2
H49F H 0.5045 0.2104 0.2052 0.102 Uiso 0.485(9) 1 calc PR B 2
C503 C 0.2885(7) 0.1415(4) 0.1892(3) 0.061(6) Uiso 0.485(9) 1 d PG B 2
H50D H 0.3122 0.1021 0.1567 0.091 Uiso 0.485(9) 1 calc PR B 2
H50E H 0.3300 0.1929 0.1763 0.091 Uiso 0.485(9) 1 calc PR B 2
H50F H 0.1991 0.1532 0.1966 0.091 Uiso 0.485(9) 1 calc PR B 2
C31 C 0.4989(4) 0.6171(2) 0.1622(2) 0.053(2) Uiso 1 1 d R . .
C32 C 0.5480(4) 0.6206(2) 0.21817(19) 0.043(2) Uiso 1 1 d R A .
C33 C 0.6604(4) 0.5743(3) 0.2099(2) 0.048(2) Uiso 1 1 d R . .
C34 C 0.6824(4) 0.5395(2) 0.1543(2) 0.051(2) Uiso 1 1 d R A .
C35 C 0.5838(4) 0.5633(2) 0.12414(18) 0.059(3) Uiso 1 1 d R A .
C36 C 0.3776(4) 0.6517(3) 0.1512(3) 0.092(4) Uiso 1 1 d R A .
H36A H 0.3153 0.6113 0.1662 0.7(3) Uiso 1 1 d R . .
H36B H 0.3823 0.6641 0.1070 0.11(4) Uiso 1 1 d R . .
H36C H 0.3549 0.7026 0.1731 0.014(16) Uiso 1 1 d R . .
C37 C 0.4803(10) 0.6539(7) 0.2769(5) 0.071(3) Uiso 1 1 d . . .
H37A H 0.4317 0.6107 0.3013 0.5(2) Uiso 1 1 calc R A .
H37B H 0.4253 0.7011 0.2680 0.04(2) Uiso 1 1 calc R . .
H37C H 0.5392 0.6718 0.3001 0.05(2) Uiso 1 1 calc R . .
C38 C 0.7352(11) 0.5563(7) 0.2615(5) 0.075(3) Uiso 1 1 d . A .
H38A H 0.7082 0.5056 0.2855 2.0(15) Uiso 1 1 calc R . .
H38B H 0.7218 0.6027 0.2885 0.08(3) Uiso 1 1 calc R . .
H38C H 0.8229 0.5492 0.2432 0.24(9) Uiso 1 1 calc R . .
C39 C 0.7908(11) 0.4778(7) 0.1291(6) 0.083(4) Uiso 1 1 d . . .
H39A H 0.7686 0.4212 0.1429 1.5(11) Uiso 1 1 calc R A .
H39B H 0.8640 0.4901 0.1445 0.14(5) Uiso 1 1 calc R . .
H39C H 0.8082 0.4830 0.0840 0.11(4) Uiso 1 1 calc R . .
C40 C 0.5714(12) 0.5304(8) 0.0642(6) 0.094(4) Uiso 1 1 d . . .
H40A H 0.5276 0.4792 0.0723 0.23(8) Uiso 1 1 calc R A .
H40B H 0.6535 0.5190 0.0393 0.07(3) Uiso 1 1 calc R . .
H40C H 0.5252 0.5716 0.0420 0.03(2) Uiso 1 1 calc R . .
C71 C -0.0654(9) 0.3407(6) 0.3846(5) 0.059(3) Uiso 1 1 d . . .
C72 C -0.1097(11) 0.2756(7) 0.4276(6) 0.078(3) Uiso 1 1 d . B .
C73 C -0.1096(10) 0.2097(7) 0.3947(5) 0.073(3) Uiso 1 1 d . . .
C74 C -0.0730(9) 0.2278(6) 0.3346(5) 0.063(3) Uiso 1 1 d . B .
C75 C -0.0446(9) 0.3121(6) 0.3261(5) 0.060(3) Uiso 1 1 d . B .
C76 C -0.0653(15) 0.4313(9) 0.4039(8) 0.118(5) Uiso 1 1 d . B .
H76A H -0.1428 0.4613 0.3990 1.3(8) Uiso 1 1 calc R . .
H76B H 0.0038 0.4589 0.3778 0.18(7) Uiso 1 1 calc R . .
H76C H -0.0569 0.4306 0.4470 0.11(4) Uiso 1 1 calc R . .
C77 C -0.1713(17) 0.2907(13) 0.4867(9) 0.195(9) Uiso 1 1 d . . .
H77A H -0.2598 0.2990 0.4873 2.0(16) Uiso 1 1 calc R B .
H77B H -0.1414 0.3405 0.5001 0.000(13) Uiso 1 1 calc R . .
H77C H -0.1564 0.2433 0.5147 0.016(17) Uiso 1 1 calc R . .
C78 C -0.1624(17) 0.1247(10) 0.4198(9) 0.141(6) Uiso 1 1 d . B .
H78A H -0.2515 0.1278 0.4214 0.6(3) Uiso 1 1 calc R . .
H78B H -0.1459 0.1115 0.4612 0.17(6) Uiso 1 1 calc R . .
H78C H -0.1231 0.0815 0.3925 0.09(4) Uiso 1 1 calc R . .
C79 C -0.0742(15) 0.1794(9) 0.2804(7) 0.111(5) Uiso 1 1 d . . .
H79A H -0.1566 0.1848 0.2704 0.16(6) Uiso 1 1 calc R B .
H79B H -0.0526 0.1210 0.2898 0.21(8) Uiso 1 1 calc R . .
H79C H -0.0143 0.2004 0.2451 0.09(3) Uiso 1 1 calc R . .
C80 C -0.0062(12) 0.3622(8) 0.2689(6) 0.088(4) Uiso 1 1 d . . .
H80A H -0.0790 0.3832 0.2526 2.0(16) Uiso 1 1 calc R B .
H80B H 0.0476 0.3281 0.2386 0.08(3) Uiso 1 1 calc R . .
H80C H 0.0385 0.4088 0.2772 0.27(10) Uiso 1 1 calc R . .
C51 C 0.1696(9) 0.2789(6) 0.5622(4) 0.055(3) Uiso 1 1 d . . .
C52 C 0.1554(9) 0.1947(6) 0.5563(4) 0.054(2) Uiso 1 1 d . B .
C54 C 0.3580(13) 0.2219(8) 0.5312(6) 0.094(4) Uiso 1 1 d . . .
C55 C 0.2954(10) 0.2909(7) 0.5457(5) 0.069(3) Uiso 1 1 d . B .
C53 C 0.2731(9) 0.1579(6) 0.5342(5) 0.063(3) Uiso 1 1 d . B .
C56 C 0.0684(12) 0.3400(8) 0.5900(6) 0.095(4) Uiso 1 1 d . B .
H56A H 0.0597 0.3363 0.6349 0.18(7) Uiso 1 1 calc R . .
H56B H -0.0092 0.3273 0.5791 0.11(4) Uiso 1 1 calc R . .
H56C H 0.0891 0.3962 0.5741 0.08(3) Uiso 1 1 calc R . .
C57 C 0.0432(13) 0.1452(9) 0.5767(7) 0.101(4) Uiso 1 1 d . . .
H57A H 0.0318 0.1316 0.6211 0.9(4) Uiso 1 1 calc R B .
H57B H 0.0542 0.0940 0.5548 0.6(2) Uiso 1 1 calc R . .
H57C H -0.0294 0.1778 0.5676 0.09(3) Uiso 1 1 calc R . .
C60 C 0.3460(15) 0.3731(9) 0.5610(7) 0.114(5) Uiso 1 1 d . . .
H60A H 0.3574 0.3689 0.6038 1.0(6) Uiso 1 1 calc R B .
H60B H 0.2871 0.4195 0.5554 0.06(3) Uiso 1 1 calc R . .
H60C H 0.4251 0.3824 0.5335 0.15(5) Uiso 1 1 calc R . .
C59 C 0.5008(15) 0.2104(12) 0.5184(8) 0.143(6) Uiso 1 1 d . B .
H59A H 0.5291 0.1994 0.5574 2.0(18) Uiso 1 1 calc R . .
H59B H 0.5361 0.2608 0.4974 0.9(6) Uiso 1 1 calc R . .
H59C H 0.5273 0.1637 0.4922 0.04(2) Uiso 1 1 calc R . .
C58 C 0.3122(14) 0.0705(8) 0.5290(7) 0.108(5) Uiso 1 1 d . . .
H58A H 0.3182 0.0454 0.5698 1.3(8) Uiso 1 1 calc R B .
H58B H 0.3928 0.0652 0.5015 0.10(4) Uiso 1 1 calc R . .
H58C H 0.2519 0.0423 0.5124 0.000(13) Uiso 1 1 calc R . .

loop_
_atom_site_aniso_label
_atom_site_aniso_U_11
_atom_site_aniso_U_22
_atom_site_aniso_U_33
_atom_site_aniso_U_23
_atom_site_aniso_U_13
_atom_site_aniso_U_12
Ru1 0.0306(10) 0.0283(13) 0.0377(9) 0.0010(8) -0.0089(6) 0.0032(8)
Al11 0.019(3) 0.019(3) 0.019(3) -0.0012(10) -0.0038(11) -0.0016(10)
Ru2 0.0247(10) 0.0264(15) 0.0499(11) -0.0120(11) -0.0179(8) 0.0028(12)
Al21 0.053(12) 0.051(14) 0.097(15) -0.037(7) -0.010(8) -0.026(6)
Al1 0.024(2) 0.024(2) 0.025(2) -0.0015(10) -0.0051(10) 0.0003(10)
Ru11 0.0457(17) 0.0417(14) 0.0502(18) 0.0074(11) -0.0210(12) -0.0143(11)
Al2 0.0154(18) 0.0146(19) 0.0160(19) -0.0006(10) -0.0021(10) -0.0009(10)
Ru21 0.0412(13) 0.0373(18) 0.064(2) -0.0170(13) -0.0026(12) 0.0027(11)
Ru3 0.0411(16) 0.0338(13) 0.045(2) 0.0095(16) -0.0100(14) -0.0097(10)
Al31 0.056(11) 0.086(17) 0.046(12) -0.031(8) 0.015(7) -0.011(8)
Ru4 0.0448(14) 0.0369(18) 0.0701(19) -0.0169(11) -0.0189(10) 0.0056(10)
Al41 0.017(3) 0.017(3) 0.017(3) -0.0002(10) -0.0035(11) 0.0004(10)
Al3 0.088(18) 0.083(16) 0.122(16) 0.010(9) -0.056(11) -0.012(9)
Ru31 0.0352(14) 0.0315(13) 0.0598(17) 0.0116(11) -0.0171(12) -0.0127(12)
Al4 0.037(4) 0.037(4) 0.037(4) -0.0025(10) -0.0079(12) -0.0026(10)
Ru41 0.0296(11) 0.0290(15) 0.0567(19) -0.0023(13) -0.0128(10) 0.0009(9)

loop_
_atom_type_symbol
_atom_type_description
_atom_type_scat_dispersion_real
_atom_type_scat_dispersion_imag
_atom_type_scat_source
C C 0.0033 0.0016 'International Tables Vol C Tables 4.2.6.8 and 6.1.1.4'
H H 0.0000 0.0000 'International Tables Vol C Tables 4.2.6.8 and 6.1.1.4'
Al Al 0.0645 0.0514 'International Tables Vol C Tables 4.2.6.8 and 6.1.1.4'
Ru Ru -1.2594 0.8363 'International Tables Vol C Tables 4.2.6.8 and 6.1.1.4'

loop_
_geom_angle_atom_site_label_1
_geom_angle_atom_site_label_2
_geom_angle_atom_site_label_3
_geom_angle
_geom_angle_site_symmetry_1
_geom_angle_site_symmetry_3
_geom_angle_publ_flag
Al2 Ru1 C31 135.3(3) . . ?
Al2 Ru1 C32 113.8(3) . . ?
C31 Ru1 C32 37.12(8) . . ?
Al2 Ru1 C33 120.3(3) . . ?
C31 Ru1 C33 59.86(13) . . ?
C32 Ru1 C33 35.00(8) . . ?
Al2 Ru1 C35 171.2(3) . . ?
C31 Ru1 C35 35.86(8) . . ?
C32 Ru1 C35 59.05(13) . . ?
C33 Ru1 C35 57.60(12) . . ?
Al2 Ru1 C34 148.0(3) . . ?
C31 Ru1 C34 59.30(13) . . ?
C32 Ru1 C34 57.73(12) . . ?
C33 Ru1 C34 33.65(8) . . ?
C35 Ru1 C34 34.80(8) . . ?
Al2 Ru1 Al1 72.2(4) . . ?
C31 Ru1 Al1 137.4(3) . . ?
C32 Ru1 Al1 173.7(3) . . ?
C33 Ru1 Al1 144.0(3) . . ?
C35 Ru1 Al1 114.8(3) . . ?
C34 Ru1 Al1 118.1(3) . . ?
Al2 Ru1 Ru2 47.9(3) . . ?
C31 Ru1 Ru2 171.33(16) . . ?
C32 Ru1 Ru2 135.98(16) . . ?
C33 Ru1 Ru2 111.49(14) . . ?
C35 Ru1 Ru2 140.61(17) . . ?
C34 Ru1 Ru2 113.51(14) . . ?
Al1 Ru1 Ru2 49.0(2) . . ?
C34 Al11 C33 38.3(3) . . ?
C34 Al11 C35 38.3(3) . . ?
C33 Al11 C35 63.3(4) . . ?
C34 Al11 C32 62.9(4) . . ?
C33 Al11 C32 37.3(3) . . ?
C35 Al11 C32 61.9(4) . . ?
C34 Al11 C31 63.3(4) . . ?
C33 Al11 C31 63.2(4) . . ?
C35 Al11 C31 36.8(3) . . ?
C32 Al11 C31 37.4(3) . . ?
C34 Al11 Ru11 125.5(7) . . ?
C33 Al11 Ru11 161.5(7) . . ?
C35 Al11 Ru11 109.9(6) . . ?
C32 Al11 Ru11 157.1(6) . . ?
C31 Al11 Ru11 122.8(6) . . ?
C34 Al11 Ru21 154.7(7) . . ?
C33 Al11 Ru21 118.4(7) . . ?
C35 Al11 Ru21 157.3(6) . . ?
C32 Al11 Ru21 104.7(6) . . ?
C31 Al11 Ru21 121.4(5) . . ?
Ru11 Al11 Ru21 75.0(4) . . ?
C34 Al11 Al21 122.3(8) . . ?
C33 Al11 Al21 120.9(8) . . ?
C35 Al11 Al21 147.4(9) . . ?
C32 Al11 Al21 143.4(9) . . ?
C31 Al11 Al21 174.4(8) . . ?
Ru11 Al11 Al21 54.7(7) . . ?
Ru21 Al11 Al21 53.8(7) . . ?
C5 Ru2 C4 37.22(12) . . ?
C5 Ru2 C2 61.50(17) . . ?
C4 Ru2 C2 62.00(17) . . ?
C5 Ru2 C1 36.00(10) . . ?
C4 Ru2 C1 61.82(17) . . ?
C2 Ru2 C1 37.86(10) . . ?
C5 Ru2 C3 61.40(18) . . ?
C4 Ru2 C3 36.48(12) . . ?
C2 Ru2 C3 37.63(10) . . ?
C1 Ru2 C3 62.52(16) . . ?
C5 Ru2 Al2 151.0(4) . . ?
C4 Ru2 Al2 123.2(3) . . ?
C2 Ru2 Al2 137.9(3) . . ?
C1 Ru2 Al2 172.9(4) . . ?
C3 Ru2 Al2 117.9(3) . . ?
C5 Ru2 Al1 121.2(3) . . ?
C4 Ru2 Al1 156.3(4) . . ?
C2 Ru2 Al1 122.9(4) . . ?
C1 Ru2 Al1 106.6(3) . . ?
C3 Ru2 Al1 159.3(4) . . ?
Al2 Ru2 Al1 70.7(3) . . ?
C5 Ru2 Ru1 162.1(3) . . ?
C4 Ru2 Ru1 155.1(2) . . ?
C2 Ru2 Ru1 109.4(2) . . ?
C1 Ru2 Ru1 127.3(3) . . ?
C3 Ru2 Ru1 122.0(2) . . ?
Al2 Ru2 Ru1 45.9(2) . . ?
Al1 Ru2 Ru1 48.6(3) . . ?
C212 Al21 C312 35.8(4) . . ?
C212 Al21 C112 33.9(5) . . ?
C312 Al21 C112 56.5(7) . . ?
C212 Al21 Ru11 117.6(14) . . ?
C312 Al21 Ru11 145.1(14) . . ?
C112 Al21 Ru11 117.7(14) . . ?
C212 Al21 Ru21 161.8(14) . . ?
C312 Al21 Ru21 127.1(14) . . ?
C112 Al21 Ru21 141.5(13) . . ?
Ru11 Al21 Ru21 80.4(8) . . ?
C212 Al21 Al11 124.9(12) . . ?
C312 Al21 Al11 113.0(12) . . ?
C112 Al21 Al11 157.1(13) . . ?
Ru11 Al21 Al11 57.3(7) . . ?
Ru21 Al21 Al11 61.5(7) . . ?
C11 Al1 C15 38.2(6) . . ?
C11 Al1 Ru1 153.9(6) . . ?
C15 Al1 Ru1 139.0(5) . . ?
C11 Al1 Ru2 122.0(6) . . ?
C15 Al1 Ru2 122.1(6) . . ?
Ru1 Al1 Ru2 82.4(3) . . ?
C11 Al1 C12 32.4(6) . . ?
C15 Al1 C12 57.3(6) . . ?
Ru1 Al1 C12 121.8(6) . . ?
Ru2 Al1 C12 145.3(7) . . ?
C11 Al1 Al2 148.7(7) . . ?
C15 Al1 Al2 113.4(6) . . ?
Ru1 Al1 Al2 52.0(3) . . ?
Ru2 Al1 Al2 53.7(3) . . ?
C12 Al1 Al2 160.7(7) . . ?
C151 Ru11 C141 34.94(11) . . ?
C151 Ru11 C111 34.67(10) . . ?
C141 Ru11 C111 57.50(16) . . ?
C151 Ru11 C131 57.39(16) . . ?
C141 Ru11 C131 34.42(10) . . ?
C111 Ru11 C131 56.80(16) . . ?
C151 Ru11 C121 57.10(16) . . ?
C141 Ru11 C121 56.95(16) . . ?
C111 Ru11 C121 34.02(10) . . ?
C131 Ru11 C121 33.89(10) . . ?
C151 Ru11 Al21 114.4(8) . . ?
C141 Ru11 Al21 136.4(7) . . ?
C111 Ru11 Al21 119.8(8) . . ?
C131 Ru11 Al21 170.7(8) . . ?
C121 Ru11 Al21 147.9(8) . . ?
C151 Ru11 Al11 175.0(4) . . ?
C141 Ru11 Al11 140.3(4) . . ?
C111 Ru11 Al11 148.6(4) . . ?
C131 Ru11 Al11 119.8(4) . . ?
C121 Ru11 Al11 123.4(4) . . ?
Al21 Ru11 Al11 68.0(8) . . ?
Ru1 Al2 Ru2 86.2(3) . . ?
Ru1 Al2 C23 125.0(5) . . ?
Ru2 Al2 C23 128.4(5) . . ?
Ru1 Al2 C22 159.5(5) . . ?
Ru2 Al2 C22 106.7(4) . . ?
C23 Al2 C22 34.66(15) . . ?
Ru1 Al2 C21 150.4(5) . . ?
Ru2 Al2 C21 116.3(4) . . ?
C23 Al2 C21 56.8(2) . . ?
C22 Al2 C21 35.03(16) . . ?
Ru1 Al2 C24 108.9(4) . . ?
Ru2 Al2 C24 161.4(5) . . ?
C23 Al2 C24 33.64(15) . . ?
C22 Al2 C24 55.9(2) . . ?
C21 Al2 C24 54.3(2) . . ?
Ru1 Al2 C25 118.6(4) . . ?
Ru2 Al2 C25 147.8(5) . . ?
C23 Al2 C25 55.6(2) . . ?
C22 Al2 C25 56.9(2) . . ?
C21 Al2 C25 33.79(15) . . ?
C24 Al2 C25 31.42(15) . . ?
Ru1 Al2 Al1 55.8(3) . . ?
Ru2 Al2 Al1 55.6(3) . . ?
C23 Al2 Al1 175.2(5) . . ?
C22 Al2 Al1 144.7(5) . . ?
C21 Al2 Al1 119.7(5) . . ?
C24 Al2 Al1 142.0(5) . . ?
C25 Al2 Al1 119.6(4) . . ?
C251 Ru21 C231 35.89(13) . . ?
C251 Ru21 C261 35.31(13) . . ?
C231 Ru21 C261 58.4(2) . . ?
C251 Ru21 C221 58.1(2) . . ?
C231 Ru21 C221 34.62(13) . . ?
C261 Ru21 C221 56.90(19) . . ?
C251 Ru21 C211 57.5(2) . . ?
C231 Ru21 C211 57.14(19) . . ?
C261 Ru21 C211 33.91(12) . . ?
C221 Ru21 C211 33.59(12) . . ?
C251 Ru21 Al21 140.9(8) . . ?
C231 Ru21 Al21 176.7(8) . . ?
C261 Ru21 Al21 119.4(7) . . ?
C221 Ru21 Al21 147.2(7) . . ?
C211 Ru21 Al21 122.8(7) . . ?
C251 Ru21 Al11 137.7(4) . . ?
C231 Ru21 Al11 117.1(4) . . ?
C261 Ru21 Al11 172.8(4) . . ?
C221 Ru21 Al11 123.3(4) . . ?
C211 Ru21 Al11 150.2(4) . . ?
Al21 Ru21 Al11 64.7(7) . . ?
C55 Ru3 C54 33.6(4) . . ?
C55 Ru3 C51 36.1(4) . . ?
C54 Ru3 C51 58.5(4) . . ?
C55 Ru3 C53 59.3(4) . . ?
C54 Ru3 C53 36.9(4) . . ?
C51 Ru3 C53 59.7(4) . . ?
C55 Ru3 C52 59.2(4) . . ?
C54 Ru3 C52 59.3(4) . . ?
C51 Ru3 C52 35.6(3) . . ?
C53 Ru3 C52 35.7(3) . . ?
C55 Ru3 Al3 117.6(7) . . ?
C54 Ru3 Al3 119.2(7) . . ?
C51 Ru3 Al3 140.8(7) . . ?
C53 Ru3 Al3 145.3(7) . . ?
C52 Ru3 Al3 176.3(7) . . ?
C55 Ru3 Al4 156.1(5) . . ?
C54 Ru3 Al4 167.1(5) . . ?
C51 Ru3 Al4 124.6(4) . . ?
C53 Ru3 Al4 131.4(4) . . ?
C52 Ru3 Al4 114.8(4) . . ?
Al3 Ru3 Al4 67.3(7) . . ?
Ru41 Al31 C53 127.4(15) . . ?
Ru41 Al31 Ru31 83.9(12) . . ?
C53 Al31 Ru31 140.8(16) . . ?
Ru41 Al31 C54 162.1(16) . . ?
C53 Al31 C54 34.9(6) . . ?
Ru31 Al31 C54 112.9(14) . . ?
Ru41 Al31 C55 149.4(17) . . ?
C53 Al31 C55 54.8(9) . . ?
Ru31 Al31 C55 111.9(14) . . ?
C54 Al31 C55 30.8(6) . . ?
Ru41 Al31 C52 108.9(14) . . ?
C53 Al31 C52 33.6(6) . . ?
Ru31 Al31 C52 165.9(18) . . ?
C54 Al31 C52 55.2(9) . . ?
C55 Al31 C52 54.0(9) . . ?
Ru41 Al31 Al41 53.4(9) . . ?
C53 Al31 Al41 119.0(14) . . ?
Ru31 Al31 Al41 56.9(9) . . ?
C54 Al31 Al41 130.1(15) . . ?
C55 Al31 Al41 157.1(16) . . ?
C52 Al31 Al41 135.6(15) . . ?
C42 Ru4 C41 39.58(15) . . ?
C42 Ru4 C43 36.03(15) . . ?
C41 Ru4 C43 62.4(2) . . ?
C42 Ru4 C45 60.1(2) . . ?
C41 Ru4 C45 35.76(13) . . ?
C43 Ru4 C45 58.2(2) . . ?
C42 Ru4 C44 59.9(2) . . ?
C41 Ru4 C44 60.9(2) . . ?
C43 Ru4 C44 35.06(12) . . ?
C45 Ru4 C44 34.64(13) . . ?
C42 Ru4 Al4 140.5(4) . . ?
C41 Ru4 Al4 114.2(4) . . ?
C43 Ru4 Al4 176.4(4) . . ?
C45 Ru4 Al4 120.1(4) . . ?
C44 Ru4 Al4 145.4(4) . . ?
C42 Ru4 Al3 140.2(6) . . ?
C41 Ru4 Al3 177.0(7) . . ?
C43 Ru4 Al3 115.7(6) . . ?
C45 Ru4 Al3 141.4(7) . . ?
C44 Ru4 Al3 116.2(6) . . ?
Al4 Ru4 Al3 67.7(6) . . ?
Ru41 Al41 C443 164.5(11) . . ?
Ru41 Al41 C453 130.6(10) . . ?
C443 Al41 C453 34.0(3) . . ?
Ru41 Al41 Ru31 83.0(7) . . ?
C443 Al41 Ru31 111.0(8) . . ?
C453 Al41 Ru31 135.3(8) . . ?
Ru41 Al41 C433 146.6(8) . . ?
C443 Al41 C433 33.5(3) . . ?
C453 Al41 C433 55.3(5) . . ?
Ru31 Al41 C433 115.3(8) . . ?
Ru41 Al41 Al31 54.6(8) . . ?
C443 Al41 Al31 139.0(11) . . ?
C453 Al41 Al31 165.1(11) . . ?
Ru31 Al41 Al31 54.4(8) . . ?
C433 Al41 Al31 111.9(10) . . ?
C61 Al3 C62 36.6(4) . . ?
C61 Al3 C65 35.0(4) . . ?
C62 Al3 C65 58.3(6) . . ?
C61 Al3 C63 58.1(6) . . ?
C62 Al3 C63 34.5(4) . . ?
C65 Al3 C63 55.9(6) . . ?
C61 Al3 Ru3 141.6(14) . . ?
C62 Al3 Ru3 115.6(13) . . ?
C65 Al3 Ru3 173.4(13) . . ?
C63 Al3 Ru3 117.8(12) . . ?
C61 Al3 Ru4 139.2(14) . . ?
C62 Al3 Ru4 166.9(13) . . ?
C65 Al3 Ru4 111.5(12) . . ?
C63 Al3 Ru4 134.1(12) . . ?
Ru3 Al3 Ru4 74.1(7) . . ?
C61 Al3 Al4 119.3(11) . . ?
C62 Al3 Al4 138.5(12) . . ?
C65 Al3 Al4 127.2(12) . . ?
C63 Al3 Al4 172.0(14) . . ?
Ru3 Al3 Al4 58.7(6) . . ?
Ru4 Al3 Al4 53.4(6) . . ?
C651 Ru31 C611 37.31(17) . . ?
C651 Ru31 C641 37.25(16) . . ?
C611 Ru31 C641 60.8(2) . . ?
C651 Ru31 Al31 172.8(9) . . ?
C611 Ru31 Al31 135.5(9) . . ?
C641 Ru31 Al31 145.1(9) . . ?
C651 Ru31 C621 59.7(2) . . ?
C611 Ru31 C621 34.99(15) . . ?
C641 Ru31 C621 58.4(2) . . ?
Al31 Ru31 C621 114.4(10) . . ?
C651 Ru31 C631 59.7(2) . . ?
C611 Ru31 C631 58.4(2) . . ?
C641 Ru31 C631 34.92(14) . . ?
Al31 Ru31 C631 118.4(10) . . ?
C621 Ru31 C631 33.96(13) . . ?
C651 Ru31 Al41 115.7(5) . . ?
C611 Ru31 Al41 131.5(6) . . ?
C641 Ru31 Al41 128.7(6) . . ?
Al31 Ru31 Al41 68.7(10) . . ?
C621 Ru31 Al41 164.0(6) . . ?
C631 Ru31 Al41 159.9(6) . . ?
C651 Ru31 Ru41 130.7(3) . . ?
C611 Ru31 Ru41 112.2(3) . . ?
C641 Ru31 Ru41 167.3(3) . . ?
Al31 Ru31 Ru41 47.5(9) . . ?
C621 Ru31 Ru41 122.9(3) . . ?
C631 Ru31 Ru41 152.7(3) . . ?
Al41 Ru31 Ru41 46.4(5) . . ?
C71 Al4 C75 38.2(4) . . ?
C71 Al4 C72 37.7(4) . . ?
C75 Al4 C72 61.9(5) . . ?
C71 Al4 C74 60.7(5) . . ?
C75 Al4 C74 36.9(4) . . ?
C72 Al4 C74 57.6(5) . . ?
C71 Al4 C73 59.0(5) . . ?
C75 Al4 C73 59.2(5) . . ?
C72 Al4 C73 33.4(4) . . ?
C74 Al4 C73 33.2(4) . . ?
C71 Al4 Ru4 160.4(7) . . ?
C75 Al4 Ru4 124.2(7) . . ?
C72 Al4 Ru4 155.6(7) . . ?
C74 Al4 Ru4 111.1(6) . . ?
C73 Al4 Ru4 125.1(6) . . ?
C71 Al4 Ru3 120.3(7) . . ?
C75 Al4 Ru3 156.0(7) . . ?
C72 Al4 Ru3 108.1(6) . . ?
C74 Al4 Ru3 157.7(6) . . ?
C73 Al4 Ru3 125.5(6) . . ?
Ru4 Al4 Ru3 74.5(4) . . ?
C71 Al4 Al3 117.3(8) . . ?
C75 Al4 Al3 119.4(8) . . ?
C72 Al4 Al3 142.7(9) . . ?
C74 Al4 Al3 147.9(8) . . ?
C73 Al4 Al3 176.0(9) . . ?
Ru4 Al4 Al3 58.9(6) . . ?
Ru3 Al4 Al3 53.9(6) . . ?
C72 Ru41 C71 36.2(4) . . ?
C72 Ru41 Al41 166.5(6) . . ?
C71 Ru41 Al41 143.6(6) . . ?
C72 Ru41 C73 33.7(3) . . ?
C71 Ru41 C73 56.9(4) . . ?
Al41 Ru41 C73 133.1(6) . . ?
C72 Ru41 Al31 120.3(10) . . ?
C71 Ru41 Al31 124.3(9) . . ?
Al41 Ru41 Al31 71.9(11) . . ?
C73 Ru41 Al31 141.7(9) . . ?
C72 Ru41 C74 55.9(4) . . ?
C71 Ru41 C74 56.0(3) . . ?
Al41 Ru41 C74 111.5(6) . . ?
C73 Ru41 C74 32.5(3) . . ?
Al31 Ru41 C74 174.1(9) . . ?
C72 Ru41 C75 57.6(4) . . ?
C71 Ru41 C75 33.7(3) . . ?
Al41 Ru41 C75 115.3(6) . . ?
C73 Ru41 C75 55.9(4) . . ?
Al31 Ru41 C75 149.8(8) . . ?
C74 Ru41 C75 33.8(3) . . ?
C72 Ru41 Ru31 141.1(3) . . ?
C71 Ru41 Ru31 112.2(3) . . ?
Al41 Ru41 Ru31 50.5(5) . . ?
C73 Ru41 Ru31 167.1(4) . . ?
Al31 Ru41 Ru31 48.6(8) . . ?
C74 Ru41 Ru31 137.3(3) . . ?
C75 Ru41 Ru31 111.3(3) . . ?
C12 C11 C15 108.9(14) . . ?
C12 C11 C16 120.6(16) . . ?
C15 C11 C16 128.5(14) . . ?
C12 C11 Al1 82.7(11) . . ?
C15 C11 Al1 74.9(9) . . ?
C16 C11 Al1 122.6(11) . . ?
C11 C12 C13 109.4(16) . . ?
C11 C12 C17 132.4(17) . . ?
C13 C12 C17 115.5(16) . . ?
C11 C12 Al1 64.8(11) . . ?
C13 C12 Al1 87.2(10) . . ?
C17 C12 Al1 130.6(12) . . ?
C14 C13 C12 104.0(14) . . ?
C14 C13 C18 124.4(14) . . ?
C12 C13 C18 131.5(17) . . ?
C15 C14 C13 110.0(12) . . ?
C15 C14 C19 126.9(13) . . ?
C13 C14 C19 122.9(13) . . ?
C14 C15 C11 107.2(12) . . ?
C14 C15 C20 129.6(14) . . ?
C11 C15 C20 122.3(13) . . ?
C14 C15 Al1 86.7(9) . . ?
C11 C15 Al1 67.0(8) . . ?
C20 C15 Al1 119.6(11) . . ?
C11 C16 H16A 109.5 . . ?
C11 C16 H16B 109.5 . . ?
H16A C16 H16B 109.5 . . ?
C11 C16 H16C 109.5 . . ?
H16A C16 H16C 109.5 . . ?
H16B C16 H16C 109.5 . . ?
C12 C17 H17A 109.5 . . ?
C12 C17 H17B 109.5 . . ?
H17A C17 H17B 109.5 . . ?
C12 C17 H17C 109.5 . . ?
H17A C17 H17C 109.5 . . ?
H17B C17 H17C 109.5 . . ?
C13 C18 H18A 109.5 . . ?
C13 C18 H18B 109.5 . . ?
H18A C18 H18B 109.5 . . ?
C13 C18 H18C 109.5 . . ?
H18A C18 H18C 109.5 . . ?
H18B C18 H18C 109.5 . . ?
C14 C19 H19A 109.5 . . ?
C14 C19 H19B 109.5 . . ?
H19A C19 H19B 109.5 . . ?
C14 C19 H19C 109.5 . . ?
H19A C19 H19C 109.5 . . ?
H19B C19 H19C 109.5 . . ?
C15 C20 H20A 109.5 . . ?
C15 C20 H20B 109.5 . . ?
H20A C20 H20B 109.5 . . ?
C15 C20 H20C 109.5 . . ?
H20A C20 H20C 109.5 . . ?
H20B C20 H20C 109.5 . . ?
C121 C111 C151 108.0 . . ?
C121 C111 C161 126.0 . . ?
C151 C111 C161 126.0 . . ?
C121 C111 Ru11 74.6(2) . . ?
C151 C111 Ru11 70.84(18) . . ?
C161 C111 Ru11 120.36(18) . . ?
C111 C121 C131 108.0 . . ?
C111 C121 C171 126.0 . . ?
C131 C121 C171 126.0 . . ?
C111 C121 Ru11 71.42(19) . . ?
C131 C121 Ru11 72.23(18) . . ?
C171 C121 Ru11 122.03(18) . . ?
C141 C131 C121 108.0 . . ?
C141 C131 C181 126.0 . . ?
C121 C131 C181 126.0 . . ?
C141 C131 Ru11 70.70(19) . . ?
C121 C131 Ru11 73.88(17) . . ?
C181 C131 Ru11 121.19(19) . . ?
C131 C141 C151 108.0 . . ?
C131 C141 C191 126.0 . . ?
C151 C141 C191 126.0 . . ?
C131 C141 Ru11 74.9(2) . . ?
C151 C141 Ru11 72.0(2) . . ?
C191 C141 Ru11 118.95(17) . . ?
C141 C151 C111 108.0 . . ?
C141 C151 C201 126.0 . . ?
C111 C151 C201 126.0 . . ?
C141 C151 Ru11 73.01(19) . . ?
C111 C151 Ru11 74.49(18) . . ?
C201 C151 Ru11 118.4(2) . . ?
C111 C161 H16D 109.5 . . ?
C111 C161 H16E 109.5 . . ?
H16D C161 H16E 109.5 . . ?
C111 C161 H16F 109.5 . . ?
H16D C161 H16F 109.5 . . ?
H16E C161 H16F 109.5 . . ?
C121 C171 H17D 109.5 . . ?
C121 C171 H17E 109.5 . . ?
H17D C171 H17E 109.5 . . ?
C121 C171 H17F 109.5 . . ?
H17D C171 H17F 109.5 . . ?
H17E C171 H17F 109.5 . . ?
C131 C181 H18D 109.5 . . ?
C131 C181 H18E 109.5 . . ?
H18D C181 H18E 109.5 . . ?
C131 C181 H18F 109.5 . . ?
H18D C181 H18F 109.5 . . ?
H18E C181 H18F 109.5 . . ?
C141 C191 H19D 109.5 . . ?
C141 C191 H19E 109.5 . . ?
H19D C191 H19E 109.5 . . ?
C141 C191 H19F 109.5 . . ?
H19D C191 H19F 109.5 . . ?
H19E C191 H19F 109.5 . . ?
C151 C201 H20D 109.5 . . ?
C151 C201 H20E 109.5 . . ?
H20D C201 H20E 109.5 . . ?
C151 C201 H20F 109.5 . . ?
H20D C201 H20F 109.5 . . ?
H20E C201 H20F 109.5 . . ?
C25 C21 C22 106.7 . . ?
C25 C21 C26 132.6 . . ?
C22 C21 C26 120.5 . . ?
C25 C21 Al2 74.1(3) . . ?
C22 C21 Al2 69.8(3) . . ?
C26 C21 Al2 124.5(3) . . ?
C23 C22 C27 126.9(10) . . ?
C23 C22 C21 106.0 . . ?
C27 C22 C21 126.5(10) . . ?
C23 C22 Al2 71.7(3) . . ?
C27 C22 Al2 125.2(10) . . ?
C21 C22 Al2 75.2(3) . . ?
C24 C23 C22 107.8 . . ?
C24 C23 C28 127.8(10) . . ?
C22 C23 C28 123.2(10) . . ?
C24 C23 Al2 77.2(3) . . ?
C22 C23 Al2 73.7(3) . . ?
C28 C23 Al2 124.7(10) . . ?
C25 C24 C23 111.3 . . ?
C25 C24 C29 119.4(9) . . ?
C23 C24 C29 128.6(9) . . ?
C25 C24 Al2 75.2(3) . . ?
C23 C24 Al2 69.2(3) . . ?
C29 C24 Al2 130.9(8) . . ?
C24 C25 C21 108.0 . . ?
C24 C25 C30 127.0(9) . . ?
C21 C25 C30 124.1(9) . . ?
C24 C25 Al2 73.4(3) . . ?
C21 C25 Al2 72.1(3) . . ?
C30 C25 Al2 128.6(9) . . ?
C21 C26 H26A 109.5 . . ?
C21 C26 H26B 109.5 . . ?
H26A C26 H26B 109.5 . . ?
C21 C26 H26C 109.5 . . ?
H26A C26 H26C 109.5 . . ?
H26B C26 H26C 109.5 . . ?
C22 C27 H27A 109.5 . . ?
C22 C27 H27B 109.5 . . ?
H27A C27 H27B 109.5 . . ?
C22 C27 H27C 109.5 . . ?
H27A C27 H27C 109.5 . . ?
H27B C27 H27C 109.5 . . ?
C23 C28 H28A 109.5 . . ?
C23 C28 H28B 109.5 . . ?
H28A C28 H28B 109.5 . . ?
C23 C28 H28C 109.5 . . ?
H28A C28 H28C 109.5 . . ?
H28B C28 H28C 109.5 . . ?
C24 C29 H29A 109.5 . . ?
C24 C29 H29B 109.5 . . ?
H29A C29 H29B 109.5 . . ?
C24 C29 H29C 109.5 . . ?
H29A C29 H29C 109.5 . . ?
H29B C29 H29C 109.5 . . ?
C25 C30 H30A 109.5 . . ?
C25 C30 H30B 109.5 . . ?
H30A C30 H30B 109.5 . . ?
C25 C30 H30C 109.5 . . ?
H30A C30 H30C 109.5 . . ?
H30B C30 H30C 109.5 . . ?
C221 C211 C261 108.0 . . ?
C221 C211 C271 126.0 . . ?
C261 C211 C271 126.0 . . ?
C221 C211 Ru21 71.7(2) . . ?
C261 C211 Ru21 69.6(2) . . ?
C271 C211 Ru21 124.3(2) . . ?
C231 C221 C211 108.0 . . ?
C231 C221 C281 126.0 . . ?
C211 C221 C281 126.0 . . ?
C231 C221 Ru21 68.2(2) . . ?
C211 C221 Ru21 74.7(2) . . ?
C281 C221 Ru21 122.7(2) . . ?
C221 C231 C251 108.0 . . ?
C221 C231 C291 126.0 . . ?
C251 C231 C291 126.0 . . ?
C221 C231 Ru21 77.2(2) . . ?
C251 C231 Ru21 70.8(3) . . ?
C291 C231 Ru21 118.0(2) . . ?
C261 C241 H26C 85.8 . . ?
C261 C241 H24A 109.5 . . ?
H26C C241 H24A 103.0 . . ?
C261 C241 H24B 109.5 . . ?
H26C C241 H24B 29.3 . . ?
H24A C241 H24B 109.5 . . ?
C261 C241 H24C 109.5 . . ?
H26C C241 H24C 136.0 . . ?
H24A C241 H24C 109.5 . . ?
H24B C241 H24C 109.5 . . ?
C261 C251 C231 108.0 . . ?
C261 C251 C301 126.0 . . ?
C231 C251 C301 126.0 . . ?
C261 C251 Ru21 76.1(2) . . ?
C231 C251 Ru21 73.3(3) . . ?
C301 C251 Ru21 116.6(2) . . ?
C251 C261 C211 108.0 . . ?
C251 C261 C241 145.9 . . ?
C211 C261 C241 106.1 . . ?
C251 C261 Ru21 68.6(2) . . ?
C211 C261 Ru21 76.5(2) . . ?
C241 C261 Ru21 123.0(2) . . ?
C211 C271 H27D 109.5 . . ?
C211 C271 H27E 109.5 . . ?
H27D C271 H27E 109.5 . . ?
C211 C271 H27F 109.5 . . ?
H27D C271 H27F 109.5 . . ?
H27E C271 H27F 109.5 . . ?
C221 C281 H28D 109.5 . . ?
C221 C281 H28E 109.5 . . ?
H28D C281 H28E 109.5 . . ?
C221 C281 H28F 109.5 . . ?
H28D C281 H28F 109.5 . . ?
H28E C281 H28F 109.5 . . ?
C231 C291 H29D 109.5 . . ?
C231 C291 H29E 109.5 . . ?
H29D C291 H29E 109.5 . . ?
C231 C291 H29F 109.5 . . ?
H29D C291 H29F 109.5 . . ?
H29E C291 H29F 109.5 . . ?
C251 C301 H30D 109.5 . . ?
C251 C301 H30E 109.5 . . ?
H30D C301 H30E 109.5 . . ?
C251 C301 H30F 109.5 . . ?
H30D C301 H30F 109.5 . . ?
H30E C301 H30F 109.5 . . ?
C62 C61 C65 108.0 . . ?
C62 C61 C66 126.0 . . ?
C65 C61 C66 126.0 . . ?
C62 C61 Al3 72.6(8) . . ?
C65 C61 Al3 79.7(8) . . ?
C66 C61 Al3 114.0(7) . . ?
C63 C62 C61 108.0 . . ?
C63 C62 C67 126.0 . . ?
C61 C62 C67 126.0 . . ?
C63 C62 Al3 80.4(7) . . ?
C61 C62 Al3 70.8(8) . . ?
C67 C62 Al3 114.9(8) . . ?
C62 C63 C64 108.0 . . ?
C62 C63 C68 126.0 . . ?
C64 C63 C68 126.0 . . ?
C62 C63 Al3 65.1(7) . . ?
C64 C63 Al3 77.3(8) . . ?
C68 C63 Al3 123.0(7) . . ?
C63 C64 C65 108.0 . . ?
C63 C64 C69 126.0 . . ?
C65 C64 C69 126.0 . . ?
C61 C65 C64 108.0 . . ?
C61 C65 C70 126.0 . . ?
C64 C65 C70 126.0 . . ?
C61 C65 Al3 65.3(7) . . ?
C64 C65 Al3 78.6(7) . . ?
C70 C65 Al3 121.6(7) . . ?
C61 C66 H66A 109.5 . . ?
C61 C66 H66B 109.5 . . ?
H66A C66 H66B 109.5 . . ?
C61 C66 H66C 109.5 . . ?
H66A C66 H66C 109.5 . . ?
H66B C66 H66C 109.5 . . ?
C62 C67 H67A 109.5 . . ?
C62 C67 H67B 109.5 . . ?
H67A C67 H67B 109.5 . . ?
C62 C67 H67C 109.5 . . ?
H67A C67 H67C 109.5 . . ?
H67B C67 H67C 109.5 . . ?
C63 C68 H68A 109.5 . . ?
C63 C68 H68B 109.5 . . ?
H68A C68 H68B 109.5 . . ?
C63 C68 H68C 109.5 . . ?
H68A C68 H68C 109.5 . . ?
H68B C68 H68C 109.5 . . ?
C64 C69 H69A 109.5 . . ?
C64 C69 H69B 109.5 . . ?
H69A C69 H69B 109.5 . . ?
C64 C69 H69C 109.5 . . ?
H69A C69 H69C 109.5 . . ?
H69B C69 H69C 109.5 . . ?
C65 C70 H70A 109.5 . . ?
C65 C70 H70B 109.5 . . ?
H70A C70 H70B 109.5 . . ?
C65 C70 H70C 109.5 . . ?
H70A C70 H70C 109.5 . . ?
H70B C70 H70C 109.5 . . ?
C651 C611 C621 108.0 . . ?
C651 C611 C661 126.0 . . ?
C621 C611 C661 126.0 . . ?
C651 C611 Ru31 67.4(3) . . ?
C621 C611 Ru31 78.8(3) . . ?
C661 C611 Ru31 119.5(3) . . ?
C611 C621 C631 108.0 . . ?
C611 C621 C671 126.0 . . ?
C631 C621 C671 126.0 . . ?
C611 C621 Ru31 66.2(3) . . ?
C631 C621 Ru31 73.1(2) . . ?
C671 C621 Ru31 126.1(2) . . ?
C641 C631 C621 108.0 . . ?
C641 C631 C681 126.0 . . ?
C621 C631 C681 126.0 . . ?
C641 C631 Ru31 66.4(2) . . ?
C621 C631 Ru31 72.9(3) . . ?
C681 C631 Ru31 126.3(3) . . ?
C631 C641 C651 108.0 . . ?
C631 C641 C691 126.0 . . ?
C651 C641 C691 126.0 . . ?
C631 C641 Ru31 78.7(3) . . ?
C651 C641 Ru31 67.2(3) . . ?
C691 C641 Ru31 119.7(3) . . ?
C611 C651 C641 108.0 . . ?
C611 C651 C701 126.0 . . ?
C641 C651 C701 126.0 . . ?
C611 C651 Ru31 75.3(3) . . ?
C641 C651 Ru31 75.6(3) . . ?
C701 C651 Ru31 115.4(3) . . ?
C611 C661 H66D 109.5 . . ?
C611 C661 H66E 109.5 . . ?
H66D C661 H66E 109.5 . . ?
C611 C661 H66F 109.5 . . ?
H66D C661 H66F 109.5 . . ?
H66E C661 H66F 109.5 . . ?
C621 C671 H67D 109.5 . . ?
C621 C671 H67E 109.5 . . ?
H67D C671 H67E 109.5 . . ?
C621 C671 H67F 109.5 . . ?
H67D C671 H67F 109.5 . . ?
H67E C671 H67F 109.5 . . ?
C631 C681 H68D 109.5 . . ?
C631 C681 H68E 109.5 . . ?
H68D C681 H68E 109.5 . . ?
C631 C681 H68F 109.5 . . ?
H68D C681 H68F 109.5 . . ?
H68E C681 H68F 109.5 . . ?
C641 C691 H69D 109.5 . . ?
C641 C691 H69E 109.5 . . ?
H69D C691 H69E 109.5 . . ?
C641 C691 H69F 109.5 . . ?
H69D C691 H69F 109.5 . . ?
H69E C691 H69F 109.5 . . ?
C651 C701 H70D 109.5 . . ?
C651 C701 H70E 109.5 . . ?
H70D C701 H70E 109.5 . . ?
C651 C701 H70F 109.5 . . ?
H70D C701 H70F 109.5 . . ?
H70E C701 H70F 109.5 . . ?
C5 C1 C2 105.7 . . ?
C5 C1 C6 137.2 . . ?
C2 C1 C6 116.6 . . ?
C5 C1 Ru2 68.3(2) . . ?
C2 C1 Ru2 70.77(17) . . ?
C6 C1 Ru2 130.9(2) . . ?
C3 C2 C1 107.0 . . ?
C3 C2 C7 117.6(6) . . ?
C1 C2 C7 134.4(6) . . ?
C3 C2 Ru2 71.8(2) . . ?
C1 C2 Ru2 71.37(18) . . ?
C7 C2 Ru2 130.6(6) . . ?
C4 C3 C2 107.2 . . ?
C4 C3 C8 121.9(6) . . ?
C2 C3 C8 130.2(7) . . ?
C4 C3 Ru2 70.04(18) . . ?
C2 C3 Ru2 70.6(2) . . ?
C8 C3 Ru2 131.8(6) . . ?
C5 C4 C3 107.6 . . ?
C5 C4 C9 120.5(6) . . ?
C3 C4 C9 130.7(7) . . ?
C5 C4 Ru2 69.2(2) . . ?
C3 C4 Ru2 73.49(17) . . ?
C9 C4 Ru2 131.9(7) . . ?
C1 C5 C4 112.3 . . ?
C1 C5 C10 119.3(7) . . ?
C4 C5 C10 127.2(7) . . ?
C1 C5 Ru2 75.7(2) . . ?
C4 C5 Ru2 73.6(2) . . ?
C10 C5 Ru2 128.4(7) . . ?
C1 C6 H6AA 109.5 . . ?
C1 C6 H6AB 109.5 . . ?
H6AA C6 H6AB 109.5 . . ?
C1 C6 H6AC 109.5 . . ?
H6AA C6 H6AC 109.5 . . ?
H6AB C6 H6AC 109.5 . . ?
C2 C7 H7AA 109.5 . . ?
C2 C7 H7AB 109.5 . . ?
H7AA C7 H7AB 109.5 . . ?
C2 C7 H7AC 109.5 . . ?
H7AA C7 H7AC 109.5 . . ?
H7AB C7 H7AC 109.5 . . ?
C3 C8 H8AA 109.5 . . ?
C3 C8 H8AB 109.5 . . ?
H8AA C8 H8AB 109.5 . . ?
C3 C8 H8AC 109.5 . . ?
H8AA C8 H8AC 109.5 . . ?
H8AB C8 H8AC 109.5 . . ?
C4 C9 H9AA 109.5 . . ?
C4 C9 H9AB 109.5 . . ?
H9AA C9 H9AB 109.5 . . ?
C4 C9 H9AC 109.5 . . ?
H9AA C9 H9AC 109.5 . . ?
H9AB C9 H9AC 109.5 . . ?
C5 C10 H10A 109.5 . . ?
C5 C10 H10B 109.5 . . ?
H10A C10 H10B 109.5 . . ?
C5 C10 H10C 109.5 . . ?
H10A C10 H10C 109.5 . . ?
H10B C10 H10C 109.5 . . ?
C512 C112 C212 108.0 . . ?
C512 C112 C612 126.0 . . ?
C212 C112 C612 126.0 . . ?
C512 C112 Al21 80.3(8) . . ?
C212 C112 Al21 64.3(7) . . ?
C612 C112 Al21 120.8(7) . . ?
C312 C212 C112 108.0 . . ?
C312 C212 C712 126.0 . . ?
C112 C212 C712 126.0 . . ?
C312 C212 Al21 73.3(9) . . ?
C112 C212 Al21 81.8(8) . . ?
C712 C212 Al21 111.5(8) . . ?
C212 C312 C412 108.0 . . ?
C212 C312 C812 126.0 . . ?
C412 C312 C812 126.0 . . ?
C212 C312 Al21 70.9(9) . . ?
C412 C312 Al21 82.6(8) . . ?
C812 C312 Al21 112.8(8) . . ?
C512 C412 C312 108.0 . . ?
C512 C412 C912 126.0 . . ?
C312 C412 C912 126.0 . . ?
C112 C512 C412 108.0 . . ?
C112 C512 C102 126.0 . . ?
C412 C512 C102 126.0 . . ?
C112 C612 H6BA 109.5 . . ?
C112 C612 H6BB 109.5 . . ?
H6BA C612 H6BB 109.5 . . ?
C112 C612 H6BC 109.5 . . ?
H6BA C612 H6BC 109.5 . . ?
H6BB C612 H6BC 109.5 . . ?
C212 C712 H6AA 86.9 . . ?
C212 C712 H6AB 93.5 . . ?
H6AA C712 H6AB 63.3 . . ?
C212 C712 H6AC 172.5 . . ?
H6AA C712 H6AC 94.5 . . ?
H6AB C712 H6AC 93.7 . . ?
C212 C712 H7BA 109.5 . . ?
H6AA C712 H7BA 35.3 . . ?
H6AB C712 H7BA 89.4 . . ?
H6AC C712 H7BA 68.5 . . ?
C212 C712 H7BB 109.5 . . ?
H6AA C712 H7BB 93.2 . . ?
H6AB C712 H7BB 32.8 . . ?
H6AC C712 H7BB 77.9 . . ?
H7BA C712 H7BB 109.5 . . ?
C212 C712 H7BC 109.5 . . ?
H6AA C712 H7BC 144.4 . . ?
H6AB C712 H7BC 142.1 . . ?
H6AC C712 H7BC 65.5 . . ?
H7BA C712 H7BC 109.5 . . ?
H7BB C712 H7BC 109.5 . . ?
C312 C812 H8BA 109.5 . . ?
C312 C812 H8BB 109.5 . . ?
H8BA C812 H8BB 109.5 . . ?
C312 C812 H8BC 109.5 . . ?
H8BA C812 H8BC 109.5 . . ?
H8BB C812 H8BC 109.5 . . ?
C412 C912 H9BA 109.5 . . ?
C412 C912 H9BB 109.5 . . ?
H9BA C912 H9BB 109.5 . . ?
C412 C912 H9BC 109.5 . . ?
H9BA C912 H9BC 109.5 . . ?
H9BB C912 H9BC 109.5 . . ?
C512 C102 H10D 109.5 . . ?
C512 C102 H10E 109.5 . . ?
H10D C102 H10E 109.5 . . ?
C512 C102 H10F 109.5 . . ?
H10D C102 H10F 109.5 . . ?
H10E C102 H10F 109.5 . . ?
C45 C41 C46 128.2 . . ?
C45 C41 C42 101.2 . . ?
C46 C41 C42 128.9 . . ?
C45 C41 Ru4 73.1(3) . . ?
C46 C41 Ru4 132.3(2) . . ?
C42 C41 Ru4 68.2(3) . . ?
C43 C42 C47 129.0(10) . . ?
C43 C42 C41 108.0 . . ?
C47 C42 C41 121.8(9) . . ?
C43 C42 Ru4 74.2(2) . . ?
C47 C42 Ru4 128.7(10) . . ?
C41 C42 Ru4 72.2(3) . . ?
C42 C43 C44 110.3 . . ?
C42 C43 C48 121.7(9) . . ?
C44 C43 C48 126.6(10) . . ?
C42 C43 Ru4 69.7(2) . . ?
C44 C43 Ru4 76.0(3) . . ?
C48 C43 Ru4 131.6(9) . . ?
C45 C44 C43 105.9 . . ?
C45 C44 C49 130.0(9) . . ?
C43 C44 C49 123.1(10) . . ?
C45 C44 Ru4 70.1(2) . . ?
C43 C44 Ru4 69.0(3) . . ?
C49 C44 Ru4 134.1(9) . . ?
C44 C45 C41 114.6 . . ?
C44 C45 C50 119.5(9) . . ?
C41 C45 C50 125.1(9) . . ?
C44 C45 Ru4 75.2(2) . . ?
C41 C45 Ru4 71.2(2) . . ?
C50 C45 Ru4 131.0(9) . . ?
C41 C46 H46A 109.5 . . ?
C41 C46 H46B 109.5 . . ?
H46A C46 H46B 109.5 . . ?
C41 C46 H46C 109.5 . . ?
H46A C46 H46C 109.5 . . ?
H46B C46 H46C 109.5 . . ?
C42 C47 H47A 109.5 . . ?
C42 C47 H47B 109.5 . . ?
H47A C47 H47B 109.5 . . ?
C42 C47 H47C 109.5 . . ?
H47A C47 H47C 109.5 . . ?
H47B C47 H47C 109.5 . . ?
C43 C48 H48A 109.5 . . ?
C43 C48 H48B 109.5 . . ?
H48A C48 H48B 109.5 . . ?
C43 C48 H48C 109.5 . . ?
H48A C48 H48C 109.5 . . ?
H48B C48 H48C 109.5 . . ?
C44 C49 H49A 109.5 . . ?
C44 C49 H49B 109.5 . . ?
H49A C49 H49B 109.5 . . ?
C44 C49 H49C 109.5 . . ?
H49A C49 H49C 109.5 . . ?
H49B C49 H49C 109.5 . . ?
C45 C50 H50A 109.5 . . ?
C45 C50 H50B 109.5 . . ?
H50A C50 H50B 109.5 . . ?
C45 C50 H50C 109.5 . . ?
H50A C50 H50C 109.5 . . ?
H50B C50 H50C 109.5 . . ?
C453 C413 C423 108.0 . . ?
C453 C413 C463 126.0 . . ?
C423 C413 C463 126.0 . . ?
C433 C423 C413 108.0 . . ?
C433 C423 C473 126.0 . . ?
C413 C423 C473 126.0 . . ?
C443 C433 C423 108.0 . . ?
C443 C433 C483 126.0 . . ?
C423 C433 C483 126.0 . . ?
C443 C433 Al41 69.4(4) . . ?
C423 C433 Al41 77.6(5) . . ?
C483 C433 Al41 118.8(5) . . ?
C433 C443 C453 108.0 . . ?
C433 C443 C493 126.0 . . ?
C453 C443 C493 126.0 . . ?
C433 C443 Al41 77.0(5) . . ?
C453 C443 Al41 74.5(5) . . ?
C493 C443 Al41 114.7(5) . . ?
C413 C453 C443 108.0 . . ?
C413 C453 C503 126.0 . . ?
C443 C453 C503 126.0 . . ?
C413 C453 Al41 78.3(5) . . ?
C443 C453 Al41 71.5(5) . . ?
C503 C453 Al41 116.3(5) . . ?
C413 C463 H46A 91.2 . . ?
C413 C463 H46B 133.2 . . ?
H46A C463 H46B 111.3 . . ?
C413 C463 H46D 109.5 . . ?
H46A C463 H46D 29.0 . . ?
H46B C463 H46D 109.2 . . ?
C413 C463 H46E 109.5 . . ?
H46A C463 H46E 138.2 . . ?
H46B C463 H46E 80.9 . . ?
H46D C463 H46E 109.5 . . ?
C413 C463 H46F 109.5 . . ?
H46A C463 H46F 96.2 . . ?
H46B C463 H46F 31.2 . . ?
H46D C463 H46F 109.5 . . ?
H46E C463 H46F 109.5 . . ?
C423 C473 H47D 109.5 . . ?
C423 C473 H47E 109.5 . . ?
H47D C473 H47E 109.5 . . ?
C423 C473 H47F 109.5 . . ?
H47D C473 H47F 109.5 . . ?
H47E C473 H47F 109.5 . . ?
C433 C483 H48D 109.5 . . ?
C433 C483 H48E 109.5 . . ?
H48D C483 H48E 109.5 . . ?
C433 C483 H48F 109.5 . . ?
H48D C483 H48F 109.5 . . ?
H48E C483 H48F 109.5 . . ?
C443 C493 H49D 109.5 . . ?
C443 C493 H49E 109.5 . . ?
H49D C493 H49E 109.5 . . ?
C443 C493 H49F 109.5 . . ?
H49D C493 H49F 109.5 . . ?
H49E C493 H49F 109.5 . . ?
C453 C503 H50D 109.5 . . ?
C453 C503 H50E 109.5 . . ?
H50D C503 H50E 109.5 . . ?
C453 C503 H50F 109.5 . . ?
H50D C503 H50F 109.5 . . ?
H50E C503 H50F 109.5 . . ?
C35 C31 C32 105.3 . . ?
C35 C31 C36 127.0 . . ?
C32 C31 C36 127.0 . . ?
C35 C31 Ru1 74.78(14) . . ?
C32 C31 Ru1 72.54(14) . . ?
C36 C31 Ru1 124.22(14) . . ?
C35 C31 Al11 68.4(4) . . ?
C32 C31 Al11 69.5(4) . . ?
C36 C31 Al11 132.9(3) . . ?
Ru1 C31 Al11 8.9(3) . . ?
C33 C32 C31 107.4 . . ?
C33 C32 C37 126.0(5) . . ?
C31 C32 C37 125.7(5) . . ?
C33 C32 Al11 64.9(3) . . ?
C31 C32 Al11 73.0(4) . . ?
C37 C32 Al11 135.6(6) . . ?
C33 C32 Ru1 73.57(14) . . ?
C31 C32 Ru1 70.34(14) . . ?
C37 C32 Ru1 129.9(5) . . ?
Al11 C32 Ru1 8.8(3) . . ?
C34 C33 C32 110.0 . . ?
C34 C33 C38 126.5(5) . . ?
C32 C33 C38 122.9(5) . . ?
C34 C33 Al11 70.3(4) . . ?
C32 C33 Al11 77.8(4) . . ?
C38 C33 Al11 125.8(6) . . ?
C34 C33 Ru1 74.63(14) . . ?
C32 C33 Ru1 71.43(13) . . ?
C38 C33 Ru1 127.6(5) . . ?
Al11 C33 Ru1 6.5(4) . . ?
C33 C34 C35 108.8 . . ?
C33 C34 C39 126.9(6) . . ?
C35 C34 C39 124.0(6) . . ?
C33 C34 Al11 71.4(5) . . ?
C35 C34 Al11 76.3(4) . . ?
C39 C34 Al11 122.4(6) . . ?
C33 C34 Ru1 71.72(14) . . ?
C35 C34 Ru1 71.74(13) . . ?
C39 C34 Ru1 126.4(5) . . ?
Al11 C34 Ru1 4.9(4) . . ?
C34 C35 C31 108.4 . . ?
C34 C35 C40 123.5(6) . . ?
C31 C35 C40 128.0(6) . . ?
C34 C35 Al11 65.4(4) . . ?
C31 C35 Al11 74.8(4) . . ?
C40 C35 Al11 128.4(7) . . ?
C34 C35 Ru1 73.46(14) . . ?
C31 C35 Ru1 69.36(13) . . ?
C40 C35 Ru1 126.4(6) . . ?
Al11 C35 Ru1 8.2(3) . . ?
C31 C36 H36A 109.5 . . ?
C31 C36 H36B 109.5 . . ?
H36A C36 H36B 109.5 . . ?
C31 C36 H36C 109.5 . . ?
H36A C36 H36C 109.5 . . ?
H36B C36 H36C 109.5 . . ?
C32 C37 H37A 109.5 . . ?
C32 C37 H37B 109.5 . . ?
H37A C37 H37B 109.5 . . ?
C32 C37 H37C 109.5 . . ?
H37A C37 H37C 109.5 . . ?
H37B C37 H37C 109.5 . . ?
C33 C38 H38A 109.5 . . ?
C33 C38 H38B 109.5 . . ?
H38A C38 H38B 109.5 . . ?
C33 C38 H38C 109.5 . . ?
H38A C38 H38C 109.5 . . ?
H38B C38 H38C 109.5 . . ?
C34 C39 H39A 109.5 . . ?
C34 C39 H39B 109.5 . . ?
H39A C39 H39B 109.5 . . ?
C34 C39 H39C 109.5 . . ?
H39A C39 H39C 109.5 . . ?
H39B C39 H39C 109.5 . . ?
C35 C40 H40A 109.5 . . ?
C35 C40 H40B 109.5 . . ?
H40A C40 H40B 109.5 . . ?
C35 C40 H40C 109.5 . . ?
H40A C40 H40C 109.5 . . ?
H40B C40 H40C 109.5 . . ?
C75 C71 C72 108.7(9) . . ?
C75 C71 C76 128.6(11) . . ?
C72 C71 C76 121.9(11) . . ?
C75 C71 Al4 73.4(7) . . ?
C72 C71 Al4 78.9(7) . . ?
C76 C71 Al4 122.3(9) . . ?
C75 C71 Ru41 78.7(6) . . ?
C72 C71 Ru41 71.2(6) . . ?
C76 C71 Ru41 124.0(8) . . ?
Al4 C71 Ru41 8.1(4) . . ?
C73 C72 C77 129.7(14) . . ?
C73 C72 C71 105.9(11) . . ?
C77 C72 C71 121.9(13) . . ?
C73 C72 Ru41 74.9(7) . . ?
C77 C72 Ru41 131.4(11) . . ?
C71 C72 Ru41 72.6(7) . . ?
C73 C72 Al4 76.6(8) . . ?
C77 C72 Al4 137.2(11) . . ?
C71 C72 Al4 63.4(7) . . ?
Ru41 C72 Al4 9.5(3) . . ?
C74 C73 C72 111.6(11) . . ?
C74 C73 C78 121.9(12) . . ?
C72 C73 C78 126.0(12) . . ?
C74 C73 Ru41 78.0(7) . . ?
C72 C73 Ru41 71.4(7) . . ?
C78 C73 Ru41 124.8(10) . . ?
C74 C73 Al4 70.9(7) . . ?
C72 C73 Al4 70.0(8) . . ?
C78 C73 Al4 133.3(10) . . ?
Ru41 C73 Al4 9.2(3) . . ?
C73 C74 C75 108.5(10) . . ?
C73 C74 C79 131.1(12) . . ?
C75 C74 C79 119.8(11) . . ?
C73 C74 Al4 75.9(7) . . ?
C75 C74 Al4 65.4(6) . . ?
C79 C74 Al4 129.9(9) . . ?
C73 C74 Ru41 69.4(7) . . ?
C75 C74 Ru41 73.5(6) . . ?
C79 C74 Ru41 129.7(9) . . ?
Al4 C74 Ru41 8.6(3) . . ?
C71 C75 C74 105.2(9) . . ?
C71 C75 C80 125.2(10) . . ?
C74 C75 C80 129.5(10) . . ?
C71 C75 Al4 68.5(7) . . ?
C74 C75 Al4 77.7(7) . . ?
C80 C75 Al4 120.1(8) . . ?
C71 C75 Ru41 67.6(6) . . ?
C74 C75 Ru41 72.7(6) . . ?
C80 C75 Ru41 125.6(8) . . ?
Al4 C75 Ru41 5.9(4) . . ?
C71 C76 H76A 109.5 . . ?
C71 C76 H76B 109.5 . . ?
H76A C76 H76B 109.5 . . ?
C71 C76 H76C 109.5 . . ?
H76A C76 H76C 109.5 . . ?
H76B C76 H76C 109.5 . . ?
C72 C77 H77A 109.5 . . ?
C72 C77 H77B 109.5 . . ?
H77A C77 H77B 109.5 . . ?
C72 C77 H77C 109.5 . . ?
H77A C77 H77C 109.5 . . ?
H77B C77 H77C 109.5 . . ?
C73 C78 H78A 109.5 . . ?
C73 C78 H78B 109.5 . . ?
H78A C78 H78B 109.5 . . ?
C73 C78 H78C 109.5 . . ?
H78A C78 H78C 109.5 . . ?
H78B C78 H78C 109.5 . . ?
C74 C79 H79A 109.5 . . ?
C74 C79 H79B 109.5 . . ?
H79A C79 H79B 109.5 . . ?
C74 C79 H79C 109.5 . . ?
H79A C79 H79C 109.5 . . ?
H79B C79 H79C 109.5 . . ?
C75 C80 H80A 109.5 . . ?
C75 C80 H80B 109.5 . . ?
H80A C80 H80B 109.5 . . ?
C75 C80 H80C 109.5 . . ?
H80A C80 H80C 109.5 . . ?
H80B C80 H80C 109.5 . . ?
C55 C51 C52 106.8(9) . . ?
C55 C51 C56 127.6(10) . . ?
C52 C51 C56 125.1(10) . . ?
C55 C51 Ru3 70.3(6) . . ?
C52 C51 Ru3 74.0(6) . . ?
C56 C51 Ru3 127.4(8) . . ?
C51 C52 C53 107.3(9) . . ?
C51 C52 C57 129.5(10) . . ?
C53 C52 C57 122.7(10) . . ?
C51 C52 Ru3 70.4(6) . . ?
C53 C52 Ru3 70.4(6) . . ?
C57 C52 Ru3 130.6(8) . . ?
C51 C52 Al31 75.2(10) . . ?
C53 C52 Al31 68.8(10) . . ?
C57 C52 Al31 127.3(12) . . ?
Ru3 C52 Al31 4.8(10) . . ?
C55 C54 C53 108.6(12) . . ?
C55 C54 C59 124.8(13) . . ?
C53 C54 C59 126.4(13) . . ?
C55 C54 Ru3 71.4(8) . . ?
C53 C54 Ru3 71.6(7) . . ?
C59 C54 Ru3 126.8(10) . . ?
C55 C54 Al31 76.4(12) . . ?
C53 C54 Al31 70.6(10) . . ?
C59 C54 Al31 123.0(13) . . ?
Ru3 C54 Al31 5.2(10) . . ?
C54 C55 C51 111.1(11) . . ?
C54 C55 C60 127.4(12) . . ?
C51 C55 C60 119.7(10) . . ?
C54 C55 Ru3 75.0(8) . . ?
C51 C55 Ru3 73.7(6) . . ?
C60 C55 Ru3 130.8(9) . . ?
C54 C55 Al31 72.7(11) . . ?
C51 C55 Al31 76.0(10) . . ?
C60 C55 Al31 130.9(11) . . ?
Ru3 C55 Al31 2.7(9) . . ?
C52 C53 C54 106.0(10) . . ?
C52 C53 C58 129.4(11) . . ?
C54 C53 C58 123.1(11) . . ?
C52 C53 Ru3 74.0(6) . . ?
C54 C53 Ru3 71.5(7) . . ?
C58 C53 Ru3 130.3(8) . . ?
C52 C53 Al31 77.6(11) . . ?
C54 C53 Al31 74.5(11) . . ?
C58 C53 Al31 124.4(12) . . ?
Ru3 C53 Al31 5.9(11) . . ?
C51 C56 H56A 109.5 . . ?
C51 C56 H56B 109.5 . . ?
H56A C56 H56B 109.5 . . ?
C51 C56 H56C 109.5 . . ?
H56A C56 H56C 109.5 . . ?
H56B C56 H56C 109.5 . . ?
C52 C57 H57A 109.5 . . ?
C52 C57 H57B 109.5 . . ?
H57A C57 H57B 109.5 . . ?
C52 C57 H57C 109.5 . . ?
H57A C57 H57C 109.5 . . ?
H57B C57 H57C 109.5 . . ?
C55 C60 H60A 109.5 . . ?
C55 C60 H60B 109.5 . . ?
H60A C60 H60B 109.5 . . ?
C55 C60 H60C 109.5 . . ?
H60A C60 H60C 109.5 . . ?
H60B C60 H60C 109.5 . . ?
C54 C59 H59A 109.5 . . ?
C54 C59 H59B 109.5 . . ?
H59A C59 H59B 109.5 . . ?
C54 C59 H59C 109.5 . . ?
H59A C59 H59C 109.5 . . ?
H59B C59 H59C 109.5 . . ?
C53 C58 H58A 109.5 . . ?
C53 C58 H58B 109.5 . . ?
H58A C58 H58B 109.5 . . ?
C53 C58 H58C 109.5 . . ?
H58A C58 H58C 109.5 . . ?
H58B C58 H58C 109.5 . . ?

loop_
_geom_bond_atom_site_label_1
_geom_bond_atom_site_label_2
_geom_bond_distance
_geom_bond_site_symmetry_2
_geom_bond_publ_flag
Ru1 Al2 2.263(9) . ?
Ru1 C31 2.278(5) . ?
Ru1 C32 2.308(5) . ?
Ru1 C33 2.335(5) . ?
Ru1 C35 2.349(5) . ?
Ru1 C34 2.371(5) . ?
Ru1 Al1 2.377(11) . ?
Ru1 Ru2 3.142(5) . ?
Al11 C34 2.072(14) . ?
Al11 C33 2.085(15) . ?
Al11 C35 2.213(16) . ?
Al11 C32 2.250(16) . ?
Al11 C31 2.297(16) . ?
Al11 Ru11 2.599(16) . ?
Al11 Ru21 2.781(15) . ?
Al11 Al21 2.86(3) . ?
Ru2 C5 2.178(7) . ?
Ru2 C4 2.234(8) . ?
Ru2 C2 2.263(6) . ?
Ru2 C1 2.271(7) . ?
Ru2 C3 2.278(7) . ?
Ru2 Al2 2.337(11) . ?
Ru2 Al1 2.394(10) . ?
Al21 C212 2.27(3) . ?
Al21 C312 2.30(3) . ?
Al21 C112 2.50(3) . ?
Al21 Ru11 2.52(3) . ?
Al21 Ru21 2.55(3) . ?
Al1 C11 2.196(18) . ?
Al1 C15 2.303(17) . ?
Al1 C12 2.41(2) . ?
Al1 Al2 2.736(13) . ?
Ru11 C151 2.345(8) . ?
Ru11 C141 2.357(8) . ?
Ru11 C111 2.392(9) . ?
Ru11 C131 2.411(8) . ?
Ru11 C121 2.433(9) . ?
Al2 C23 2.344(12) . ?
Al2 C22 2.370(12) . ?
Al2 C21 2.441(11) . ?
Al2 C24 2.444(12) . ?
Al2 C25 2.466(12) . ?
Ru21 C251 2.270(8) . ?
Ru21 C231 2.303(8) . ?
Ru21 C261 2.368(8) . ?
Ru21 C221 2.419(7) . ?
Ru21 C211 2.457(7) . ?
Ru3 C55 2.231(13) . ?
Ru3 C54 2.274(15) . ?
Ru3 C51 2.274(12) . ?
Ru3 C53 2.275(11) . ?
Ru3 C52 2.321(11) . ?
Ru3 Al3 2.56(3) . ?
Ru3 Al4 2.706(14) . ?
Al31 Ru41 2.34(4) . ?
Al31 C53 2.37(3) . ?
Al31 Ru31 2.38(3) . ?
Al31 C54 2.42(4) . ?
Al31 C55 2.47(4) . ?
Al31 C52 2.49(4) . ?
Al31 Al41 2.73(5) . ?
Ru4 C42 2.211(10) . ?
Ru4 C41 2.268(9) . ?
Ru4 C43 2.268(9) . ?
Ru4 C45 2.293(9) . ?
Ru4 C44 2.357(8) . ?
Ru4 Al4 2.533(14) . ?
Ru4 Al3 2.70(3) . ?
Al41 Ru41 2.31(2) . ?
Al41 C443 2.39(2) . ?
Al41 C453 2.43(2) . ?
Al41 Ru31 2.46(2) . ?
Al41 C433 2.49(2) . ?
Al3 C61 2.21(3) . ?
Al3 C62 2.24(3) . ?
Al3 C65 2.40(3) . ?
Al3 C63 2.43(3) . ?
Al3 Al4 2.92(3) . ?
Ru31 C651 2.161(9) . ?
Ru31 C611 2.264(10) . ?
Ru31 C641 2.270(8) . ?
Ru31 C621 2.427(9) . ?
Ru31 C631 2.430(8) . ?
Ru31 Ru41 3.160(6) . ?
Al4 C71 2.078(16) . ?
Al4 C75 2.141(16) . ?
Al4 C72 2.282(18) . ?
Al4 C74 2.301(17) . ?
Al4 C73 2.362(18) . ?
Ru41 C72 2.279(12) . ?
Ru41 C71 2.297(10) . ?
Ru41 C73 2.322(12) . ?
Ru41 C74 2.426(11) . ?
Ru41 C75 2.437(11) . ?
C11 C12 1.30(2) . ?
C11 C15 1.47(2) . ?
C11 C16 1.54(2) . ?
C12 C13 1.53(2) . ?
C12 C17 1.56(2) . ?
C13 C14 1.40(2) . ?
C13 C18 1.53(2) . ?
C14 C15 1.39(2) . ?
C14 C19 1.50(2) . ?
C15 C20 1.49(2) . ?
C16 H16A 0.9800 . ?
C16 H16B 0.9800 . ?
C16 H16C 0.9800 . ?
C17 H17A 0.9800 . ?
C17 H17B 0.9800 . ?
C17 H17C 0.9800 . ?
C18 H18A 0.9800 . ?
C18 H18B 0.9800 . ?
C18 H18C 0.9800 . ?
C19 H19A 0.9800 . ?
C19 H19B 0.9800 . ?
C19 H19C 0.9800 . ?
C20 H20A 0.9800 . ?
C20 H20B 0.9800 . ?
C20 H20C 0.9800 . ?
C111 C121 1.412(2) . ?
C111 C151 1.412(2) . ?
C111 C161 1.501(2) . ?
C121 C131 1.412(2) . ?
C121 C171 1.501(2) . ?
C131 C141 1.412(2) . ?
C131 C181 1.501(2) . ?
C141 C151 1.412(2) . ?
C141 C191 1.501(2) . ?
C151 C201 1.501(2) . ?
C161 H16D 0.9800 . ?
C161 H16E 0.9800 . ?
C161 H16F 0.9800 . ?
C171 H17D 0.9800 . ?
C171 H17E 0.9800 . ?
C171 H17F 0.9800 . ?
C181 H18D 0.9800 . ?
C181 H18E 0.9800 . ?
C181 H18F 0.9800 . ?
C191 H19D 0.9800 . ?
C191 H19E 0.9800 . ?
C191 H19F 0.9800 . ?
C201 H20D 0.9800 . ?
C201 H20E 0.9800 . ?
C201 H20F 0.9800 . ?
C21 C25 1.426(2) . ?
C21 C22 1.449(2) . ?
C21 C26 1.489(2) . ?
C22 C23 1.404(2) . ?
C22 C27 1.45(2) . ?
C23 C24 1.389(2) . ?
C23 C28 1.50(2) . ?
C24 C25 1.330(2) . ?
C24 C29 1.565(19) . ?
C25 C30 1.53(2) . ?
C26 H26A 0.9802 . ?
C26 H26B 0.9802 . ?
C26 H26C 0.9801 . ?
C27 H27A 0.9800 . ?
C27 H27B 0.9800 . ?
C27 H27C 0.9800 . ?
C28 H28A 0.9800 . ?
C28 H28B 0.9800 . ?
C28 H28C 0.9800 . ?
C29 H29A 0.9800 . ?
C29 H29B 0.9800 . ?
C29 H29C 0.9800 . ?
C30 H30A 0.9800 . ?
C30 H30B 0.9800 . ?
C30 H30C 0.9800 . ?
C211 C221 1.410(4) . ?
C211 C261 1.410(4) . ?
C211 C271 1.498(4) . ?
C221 C231 1.409(4) . ?
C221 C281 1.498(4) . ?
C231 C251 1.410(4) . ?
C231 C291 1.498(4) . ?
C241 C261 1.566(4) . ?
C241 H26C 1.2147 . ?
C241 H24A 0.9800 . ?
C241 H24B 0.9800 . ?
C241 H24C 0.9800 . ?
C251 C261 1.410(4) . ?
C251 C301 1.498(4) . ?
C271 H27D 0.9800 . ?
C271 H27E 0.9800 . ?
C271 H27F 0.9800 . ?
C281 H28D 0.9800 . ?
C281 H28E 0.9800 . ?
C281 H28F 0.9800 . ?
C291 H29D 0.9800 . ?
C291 H29E 0.9800 . ?
C291 H29F 0.9800 . ?
C301 H30D 0.9800 . ?
C301 H30E 0.9800 . ?
C301 H30F 0.9800 . ?
C61 C62 1.399(4) . ?
C61 C65 1.399(4) . ?
C61 C66 1.487(4) . ?
C62 C63 1.399(4) . ?
C62 C67 1.487(4) . ?
C63 C64 1.399(4) . ?
C63 C68 1.487(4) . ?
C64 C65 1.399(4) . ?
C64 C69 1.487(4) . ?
C65 C70 1.486(4) . ?
C66 H66A 0.9800 . ?
C66 H66B 0.9800 . ?
C66 H66C 0.9800 . ?
C67 H67A 0.9800 . ?
C67 H67B 0.9800 . ?
C67 H67C 0.9800 . ?
C68 H68A 0.9800 . ?
C68 H68B 0.9800 . ?
C68 H68C 0.9800 . ?
C69 H69A 0.9800 . ?
C69 H69B 0.9800 . ?
C69 H69C 0.9800 . ?
C70 H70A 0.9800 . ?
C70 H70B 0.9800 . ?
C70 H70C 0.9800 . ?
C611 C651 1.4187(13) . ?
C611 C621 1.4188(13) . ?
C611 C661 1.5082(14) . ?
C621 C631 1.4188(13) . ?
C621 C671 1.5078(14) . ?
C631 C641 1.4185(13) . ?
C631 C681 1.5081(14) . ?
C641 C651 1.4190(13) . ?
C641 C691 1.5081(14) . ?
C651 C701 1.5078(14) . ?
C661 H66D 0.9800 . ?
C661 H66E 0.9800 . ?
C661 H66F 0.9800 . ?
C671 H67D 0.9800 . ?
C671 H67E 0.9800 . ?
C671 H67F 0.9800 . ?
C681 H68D 0.9800 . ?
C681 H68E 0.9800 . ?
C681 H68F 0.9800 . ?
C691 H69D 0.9800 . ?
C691 H69E 0.9800 . ?
C691 H69F 0.9800 . ?
C701 H70D 0.9800 . ?
C701 H70E 0.9800 . ?
C701 H70F 0.9800 . ?
C1 C5 1.3774(13) . ?
C1 C2 1.4710(13) . ?
C1 C6 1.4969(14) . ?
C2 C3 1.4648(13) . ?
C2 C7 1.489(12) . ?
C3 C4 1.4128(13) . ?
C3 C8 1.484(13) . ?
C4 C5 1.4086(13) . ?
C4 C9 1.568(14) . ?
C5 C10 1.575(16) . ?
C6 H6AA 0.9800 . ?
C6 H6AB 0.9802 . ?
C6 H6AC 0.9800 . ?
C7 H7AA 0.9800 . ?
C7 H7AB 0.9800 . ?
C7 H7AC 0.9800 . ?
C8 H8AA 0.9800 . ?
C8 H8AB 0.9800 . ?
C8 H8AC 0.9800 . ?
C9 H9AA 0.9800 . ?
C9 H9AB 0.9800 . ?
C9 H9AC 0.9800 . ?
C10 H10A 0.9800 . ?
C10 H10B 0.9800 . ?
C10 H10C 0.9800 . ?
C112 C512 1.4080(11) . ?
C112 C212 1.4083(11) . ?
C112 C612 1.4969(12) . ?
C212 C312 1.4079(11) . ?
C212 C712 1.4970(12) . ?
C312 C412 1.4083(11) . ?
C312 C812 1.4968(12) . ?
C412 C512 1.4082(12) . ?
C412 C912 1.4966(12) . ?
C512 C102 1.4971(12) . ?
C612 H6BA 0.9800 . ?
C612 H6BB 0.9800 . ?
C612 H6BC 0.9800 . ?
C712 H6AA 1.5229 . ?
C712 H6AB 1.5281 . ?
C712 H6AC 0.3873 . ?
C712 H7BA 0.9800 . ?
C712 H7BB 0.9800 . ?
C712 H7BC 0.9800 . ?
C812 H8BA 0.9800 . ?
C812 H8BB 0.9800 . ?
C812 H8BC 0.9800 . ?
C912 H9BA 0.9800 . ?
C912 H9BB 0.9800 . ?
C912 H9BC 0.9800 . ?
C102 H10D 0.9800 . ?
C102 H10E 0.9800 . ?
C102 H10F 0.9800 . ?
C41 C45 1.4007(11) . ?
C41 C46 1.4645(12) . ?
C41 C42 1.5176(12) . ?
C42 C43 1.3863(11) . ?
C42 C47 1.52(2) . ?
C43 C44 1.3959(11) . ?
C43 C48 1.57(2) . ?
C44 C45 1.3856(11) . ?
C44 C49 1.49(2) . ?
C45 C50 1.53(2) . ?
C46 H46A 0.9802 . ?
C46 H46B 0.9801 . ?
C46 H46C 0.9800 . ?
C47 H47A 0.9800 . ?
C47 H47B 0.9800 . ?
C47 H47C 0.9800 . ?
C48 H48A 0.9800 . ?
C48 H48B 0.9800 . ?
C48 H48C 0.9800 . ?
C49 H49A 0.9800 . ?
C49 H49B 0.9800 . ?
C49 H49C 0.9800 . ?
C50 H50A 0.9800 . ?
C50 H50B 0.9800 . ?
C50 H50C 0.9800 . ?
C413 C453 1.4103(11) . ?
C413 C423 1.4104(11) . ?
C413 C463 1.4992(11) . ?
C423 C433 1.4102(11) . ?
C423 C473 1.4991(11) . ?
C433 C443 1.4101(11) . ?
C433 C483 1.4991(11) . ?
C443 C453 1.4104(11) . ?
C443 C493 1.4992(11) . ?
C453 C503 1.4994(11) . ?
C463 H46A 1.2556 . ?
C463 H46B 0.6365 . ?
C463 H46D 0.9800 . ?
C463 H46E 0.9800 . ?
C463 H46F 0.9800 . ?
C473 H47D 0.9800 . ?
C473 H47E 0.9800 . ?
C473 H47F 0.9800 . ?
C483 H48D 0.9800 . ?
C483 H48E 0.9800 . ?
C483 H48F 0.9800 . ?
C493 H49D 0.9800 . ?
C493 H49E 0.9800 . ?
C493 H49F 0.9800 . ?
C503 H50D 0.9800 . ?
C503 H50E 0.9800 . ?
C503 H50F 0.9800 . ?
C31 C35 1.4263(11) . ?
C31 C32 1.4600(11) . ?
C31 C36 1.4811(11) . ?
C32 C33 1.3964(11) . ?
C32 C37 1.486(10) . ?
C33 C34 1.3626(10) . ?
C33 C38 1.545(12) . ?
C34 C35 1.4118(11) . ?
C34 C39 1.550(11) . ?
C35 C40 1.501(11) . ?
C36 H36A 0.9800 . ?
C36 H36B 0.9802 . ?
C36 H36C 0.9801 . ?
C37 H37A 0.9800 . ?
C37 H37B 0.9800 . ?
C37 H37C 0.9800 . ?
C38 H38A 0.9800 . ?
C38 H38B 0.9800 . ?
C38 H38C 0.9800 . ?
C39 H39A 0.9800 . ?
C39 H39B 0.9800 . ?
C39 H39C 0.9800 . ?
C40 H40A 0.9800 . ?
C40 H40B 0.9800 . ?
C40 H40C 0.9800 . ?
C71 C75 1.380(13) . ?
C71 C72 1.421(14) . ?
C71 C76 1.558(15) . ?
C72 C73 1.336(14) . ?
C72 C77 1.383(19) . ?
C73 C74 1.334(14) . ?
C73 C78 1.560(17) . ?
C74 C75 1.416(13) . ?
C74 C79 1.485(15) . ?
C75 C80 1.466(15) . ?
C76 H76A 0.9800 . ?
C76 H76B 0.9800 . ?
C76 H76C 0.9800 . ?
C77 H77A 0.9800 . ?
C77 H77B 0.9800 . ?
C77 H77C 0.9800 . ?
C78 H78A 0.9800 . ?
C78 H78B 0.9800 . ?
C78 H78C 0.9800 . ?
C79 H79A 0.9800 . ?
C79 H79B 0.9800 . ?
C79 H79C 0.9800 . ?
C80 H80A 0.9800 . ?
C80 H80B 0.9800 . ?
C80 H80C 0.9800 . ?
C51 C55 1.395(13) . ?
C51 C52 1.404(12) . ?
C51 C56 1.509(14) . ?
C52 C53 1.408(13) . ?
C52 C57 1.506(15) . ?
C54 C55 1.301(15) . ?
C54 C53 1.440(15) . ?
C54 C59 1.554(19) . ?
C55 C60 1.566(16) . ?
C53 C58 1.459(14) . ?
C56 H56A 0.9800 . ?
C56 H56B 0.9800 . ?
C56 H56C 0.9800 . ?
C57 H57A 0.9800 . ?
C57 H57B 0.9800 . ?
C57 H57C 0.9800 . ?
C60 H60A 0.9800 . ?
C60 H60B 0.9800 . ?
C60 H60C 0.9800 . ?
C59 H59A 0.9800 . ?
C59 H59B 0.9800 . ?
C59 H59C 0.9800 . ?
C58 H58A 0.9800 . ?
C58 H58B 0.9800 . ?
C58 H58C 0.9800 . ?
